data_4083097
loop_
_publ_author_name
'Ikeda, Yousuke'
'Takano, Koichi'
'Waragai, Maiko'
'Kodama, Shintaro'
'Tsuchida, Noriko'
'Takano, Keiko'
'Ishii, Youichi'

_publ_section_title
;
 Reversibility of 1,4-Metal Migration in Cp*RhIIIand Cp*IrIIIComplexes
;
_journal_issue 9
_journal_name_full Organometallics
_journal_page_first 2142
_journal_paper_doi 10.1021/om5003232
_journal_volume 33
_journal_year 2014
_chemical_formula_moiety 'C61 H51 B F24 P Rh'
_chemical_formula_sum 'C61 H51 B F24 P Rh'
_chemical_formula_weight 1384.72
_space_group_IT_number 2
_symmetry_cell_setting triclinic
_symmetry_Int_Tables_number 2
_symmetry_space_group_name_Hall '-P 1'
_symmetry_space_group_name_H-M 'P -1'
_atom_sites_solution_hydrogens geom
_atom_sites_solution_primary direct
_atom_sites_solution_secondary difmap
_cell_angle_alpha 65.205(9)
_cell_angle_beta 68.213(10)
_cell_angle_gamma 75.421(12)
_cell_formula_units_Z 2
_cell_length_a 12.8312(16)
_cell_length_b 16.489(3)
_cell_length_c 17.0392(19)
_cell_measurement_reflns_used 5967
_cell_measurement_temperature 93
_cell_measurement_theta_max 31.19
_cell_measurement_theta_min 3.21
_cell_volume 3019.1(8)
_computing_cell_refinement CrystalClear
_computing_data_collection 'CrystalClear (Rigaku Inc., 2008)'
_computing_data_reduction CrystalClear
_computing_molecular_graphics 'CrystalStructure 4.0'
_computing_publication_material 'CrystalStructure 4.0 (Rigaku, 2010)'
_computing_structure_refinement 'SHELXL97 (Sheldrick, 2008)'
_computing_structure_solution SIR97
_diffrn_ambient_temperature 93
_diffrn_detector_area_resol_mean 7.111
_diffrn_measured_fraction_theta_full 0.960
_diffrn_measured_fraction_theta_max 0.960
_diffrn_measurement_device_type 'Rigaku Saturn724'
_diffrn_measurement_method \w
_diffrn_radiation_type 'Mo K\a'
_diffrn_radiation_wavelength 0.71075
_diffrn_reflns_av_R_equivalents 0.0690
_diffrn_reflns_limit_h_max 16
_diffrn_reflns_limit_h_min -16
_diffrn_reflns_limit_k_max 19
_diffrn_reflns_limit_k_min -21
_diffrn_reflns_limit_l_max 16
_diffrn_reflns_limit_l_min -22
_diffrn_reflns_number 24939
_diffrn_reflns_theta_full 27.45
_diffrn_reflns_theta_max 27.46
_diffrn_standards_number 0
_exptl_absorpt_coefficient_mu 0.422
_exptl_absorpt_correction_T_max 0.975
_exptl_absorpt_correction_T_min 0.833
_exptl_absorpt_correction_type multi-scan
_exptl_absorpt_process_details 'REQAB (Rigaku, 1998)'
_exptl_crystal_colour red
_exptl_crystal_density_diffrn 1.523
_exptl_crystal_density_method 'not measured'
_exptl_crystal_description prism
_exptl_crystal_F_000 1396.00
_exptl_crystal_size_max 0.140
_exptl_crystal_size_mid 0.060
_exptl_crystal_size_min 0.060
_refine_diff_density_max 1.550
_refine_diff_density_min -0.990
_refine_ls_extinction_method none
_refine_ls_goodness_of_fit_ref 1.079
_refine_ls_hydrogen_treatment constr
_refine_ls_number_parameters 794
_refine_ls_number_reflns 13275
_refine_ls_number_restraints 0
_refine_ls_R_factor_gt 0.0947
_refine_ls_shift/su_max 0.000
_refine_ls_structure_factor_coef Fsqd
_refine_ls_weighting_details 'w = 1/[\s^2^(Fo^2^)+(0.0877P)^2^+5.7250P] where P=(Fo^2^+2Fc^2^)/3'
_refine_ls_weighting_scheme calc
_refine_ls_wR_factor_ref 0.2388
_reflns_number_gt 8785
_reflns_number_total 13275
_reflns_threshold_expression F^2^>2.0\s(F^2^)
_cod_data_source_file om5003232_si_001.cif
_cod_data_source_block '_2a'
_cod_depositor_comments 'Adding full bibliography for 4083097--4083100.cif.'
_cod_original_cell_volume 3019.2(7)
_cod_database_code 4083097

loop_
_symmetry_equiv_pos_site_id
_symmetry_equiv_pos_as_xyz
1 +X,+Y,+Z
2 -X,-Y,-Z

loop_
_atom_site_label
_atom_site_type_symbol
_atom_site_fract_x
_atom_site_fract_y
_atom_site_fract_z
_atom_site_U_iso_or_equiv
_atom_site_adp_type
_atom_site_occupancy
_atom_site_symmetry_multiplicity
_atom_site_calc_flag
_atom_site_refinement_flags
Rh1 Rh 0.43422(4) 0.36906(3) 0.29999(3) 0.02501(15) Uani 1.0 2 d .
P1 P 0.57761(15) 0.25582(12) 0.32880(13) 0.0383(5) Uani 1.0 2 d .
F1 F 0.4500(7) -0.0217(4) 0.3648(4) 0.101(3) Uani 1.0 2 d .
F2 F 0.5550(4) -0.1027(4) 0.2899(4) 0.0782(17) Uani 1.0 2 d .
F3 F 0.3887(5) -0.1303(4) 0.3658(4) 0.091(3) Uani 1.0 2 d .
F4 F 0.5748(12) 0.0950(9) -0.0585(9) 0.082(4) Uiso 0.5000 2 d .
F5 F 0.4820(9) 0.2213(7) -0.0608(7) 0.056(3) Uiso 0.5000 2 d .
F6 F 0.6088(7) 0.1771(6) 0.0010(6) 0.0353(18) Uiso 0.5000 2 d .
F7 F 0.2144(4) -0.0228(3) -0.0704(3) 0.0460(11) Uani 1.0 2 d .
F8 F 0.2190(4) 0.1001(3) -0.1851(3) 0.0527(13) Uani 1.0 2 d .
F9 F 0.0745(4) 0.0291(3) -0.1241(3) 0.0425(11) Uani 1.0 2 d .
F10 F -0.1034(4) 0.3497(3) -0.1126(3) 0.0486(11) Uani 1.0 2 d .
F11 F -0.2256(4) 0.2681(3) -0.0042(4) 0.0701(16) Uani 1.0 2 d .
F12 F -0.1489(4) 0.3520(3) 0.0198(3) 0.0575(13) Uani 1.0 2 d .
F13 F 0.2286(4) -0.2589(3) 0.2949(4) 0.0676(16) Uani 1.0 2 d .
F14 F 0.1274(6) -0.2699(4) 0.2266(4) 0.0780(19) Uani 1.0 2 d .
F15 F 0.0789(4) -0.3192(3) 0.3701(4) 0.0605(14) Uani 1.0 2 d .
F16 F -0.2887(4) -0.1391(3) 0.4052(3) 0.0436(11) Uani 1.0 2 d .
F17 F -0.2666(4) -0.0424(3) 0.4512(3) 0.0449(11) Uani 1.0 2 d .
F18 F -0.2971(3) 0.0017(3) 0.3232(3) 0.0391(10) Uani 1.0 2 d .
F19 F -0.1567(4) 0.1158(4) 0.5045(3) 0.0565(13) Uani 1.0 2 d .
F20 F -0.1173(5) 0.2314(3) 0.5118(3) 0.0607(14) Uani 1.0 2 d .
F21 F 0.0018(4) 0.1125(4) 0.5203(3) 0.0563(13) Uani 1.0 2 d .
F22 F 0.0132(5) 0.4693(3) 0.2266(4) 0.0730(18) Uani 1.0 2 d .
F23 F 0.1571(4) 0.4311(3) 0.1316(3) 0.0461(11) Uani 1.0 2 d .
F24 F -0.0042(4) 0.4479(3) 0.1168(4) 0.0581(14) Uani 1.0 2 d .
F25 F 0.5530(14) 0.2215(11) -0.0256(11) 0.118(5) Uiso 0.5000 2 d .
F26 F 0.4872(9) 0.1738(8) -0.0833(8) 0.067(3) Uiso 0.5000 2 d .
F27 F 0.6194(10) 0.0891(7) -0.0403(7) 0.057(3) Uiso 0.5000 2 d .
C1 C 0.4176(6) 0.4346(5) 0.4123(4) 0.0280(14) Uani 1.0 2 d .
C2 C 0.4734(6) 0.5091(5) 0.3601(5) 0.0292(14) Uani 1.0 2 d .
C3 C 0.5578(6) 0.5121(5) 0.2724(5) 0.0314(15) Uani 1.0 2 d .
C4 C 0.5587(5) 0.4521(4) 0.2329(5) 0.0267(13) Uani 1.0 2 d .
C5 C 0.3255(6) 0.4178(5) 0.4997(5) 0.0301(14) Uani 1.0 2 d .
C6 C 0.3286(6) 0.3341(5) 0.5681(5) 0.0309(15) Uani 1.0 2 d .
C7 C 0.2432(7) 0.3157(6) 0.6513(5) 0.0442(19) Uani 1.0 2 d .
C8 C 0.1547(7) 0.3811(6) 0.6655(5) 0.0442(19) Uani 1.0 2 d .
C9 C 0.1493(7) 0.4649(6) 0.5969(6) 0.047(2) Uani 1.0 2 d .
C10 C 0.2347(6) 0.4829(5) 0.5158(5) 0.0374(16) Uani 1.0 2 d .
C11 C 0.4502(7) 0.5873(5) 0.3900(5) 0.0419(18) Uani 1.0 2 d .
C12 C 0.6390(6) 0.4571(5) 0.1496(5) 0.0357(16) Uani 1.0 2 d .
C13 C 0.7184(6) 0.5182(5) 0.1066(5) 0.0402(17) Uani 1.0 2 d .
C14 C 0.7173(6) 0.5778(5) 0.1456(5) 0.0412(18) Uani 1.0 2 d .
C15 C 0.6367(6) 0.5751(5) 0.2272(6) 0.0399(18) Uani 1.0 2 d .
C16 C 0.8035(7) 0.6458(6) 0.0981(6) 0.054(3) Uani 1.0 2 d .
C17 C 0.2673(5) 0.4412(4) 0.2817(5) 0.0266(13) Uani 1.0 2 d .
C18 C 0.2502(5) 0.3470(4) 0.3392(5) 0.0258(13) Uani 1.0 2 d .
C19 C 0.3172(6) 0.2926(5) 0.2905(5) 0.0289(14) Uani 1.0 2 d .
C20 C 0.3808(6) 0.3517(5) 0.2021(4) 0.0264(13) Uani 1.0 2 d .
C21 C 0.3446(5) 0.4426(4) 0.1969(4) 0.0264(13) Uani 1.0 2 d .
C22 C 0.2021(6) 0.5213(5) 0.3045(5) 0.0360(16) Uani 1.0 2 d .
C23 C 0.1671(6) 0.3186(5) 0.4323(4) 0.0304(14) Uani 1.0 2 d .
C24 C 0.3163(7) 0.1945(5) 0.3164(5) 0.0399(17) Uani 1.0 2 d .
C25 C 0.4515(7) 0.3239(5) 0.1226(5) 0.0455(19) Uani 1.0 2 d .
C26 C 0.3774(6) 0.5239(5) 0.1139(5) 0.0357(16) Uani 1.0 2 d .
C27 C 0.6843(8) 0.2828(7) 0.3569(9) 0.087(4) Uani 1.0 2 d .
C28 C 0.6596(8) 0.2161(6) 0.2369(6) 0.071(3) Uani 1.0 2 d .
C29 C 0.5334(6) 0.1547(5) 0.4241(5) 0.0370(16) Uani 1.0 2 d .
C30 C 0.2521(5) 0.0742(4) 0.1705(4) 0.0237(13) Uani 1.0 2 d .
C31 C 0.2958(5) 0.0180(5) 0.2418(5) 0.0276(14) Uani 1.0 2 d .
C32 C 0.4105(6) 0.0001(5) 0.2320(5) 0.0290(14) Uani 1.0 2 d .
C33 C 0.4888(6) 0.0417(5) 0.1497(5) 0.0336(15) Uani 1.0 2 d .
C34 C 0.4476(6) 0.1007(5) 0.0782(5) 0.0304(15) Uani 1.0 2 d .
C35 C 0.3315(5) 0.1155(4) 0.0879(5) 0.0275(14) Uani 1.0 2 d .
C36 C 0.4520(6) -0.0623(6) 0.3100(6) 0.0430(18) Uani 1.0 2 d .
C37 C 0.5290(6) 0.1454(6) -0.0113(6) 0.0412(18) Uani 1.0 2 d .
C38 C 0.0838(5) 0.1309(4) 0.0924(4) 0.0199(12) Uani 1.0 2 d .
C39 C 0.1333(5) 0.0845(4) 0.0320(4) 0.0215(12) Uani 1.0 2 d .
C40 C 0.1001(5) 0.1056(4) -0.0433(4) 0.0238(13) Uani 1.0 2 d .
C41 C 0.0158(5) 0.1746(4) -0.0626(4) 0.0230(13) Uani 1.0 2 d .
C42 C -0.0359(5) 0.2222(4) -0.0045(4) 0.0231(13) Uani 1.0 2 d .
C43 C -0.0032(5) 0.1989(4) 0.0718(4) 0.0198(12) Uani 1.0 2 d .
C44 C 0.1515(5) 0.0532(5) -0.1041(4) 0.0254(13) Uani 1.0 2 d .
C45 C -0.1282(6) 0.2965(5) -0.0246(5) 0.0284(14) Uani 1.0 2 d .
C46 C 0.0555(5) -0.0000(4) 0.2463(4) 0.0195(12) Uani 1.0 2 d .
C47 C 0.1138(5) -0.0847(4) 0.2502(4) 0.0219(12) Uani 1.0 2 d .
C48 C 0.0585(5) -0.1621(4) 0.2943(4) 0.0246(13) Uani 1.0 2 d .
C49 C -0.0575(6) -0.1569(4) 0.3357(4) 0.0261(13) Uani 1.0 2 d .
C50 C -0.1159(5) -0.0738(4) 0.3328(4) 0.0234(13) Uani 1.0 2 d .
C51 C -0.0603(5) 0.0033(4) 0.2886(4) 0.0238(13) Uani 1.0 2 d .
C52 C 0.1230(6) -0.2515(5) 0.2957(5) 0.0300(14) Uani 1.0 2 d .
C53 C -0.2405(6) -0.0637(4) 0.3771(5) 0.0290(14) Uani 1.0 2 d .
C54 C 0.0684(5) 0.1650(4) 0.2397(4) 0.0187(12) Uani 1.0 2 d .
C55 C 0.0186(5) 0.1382(4) 0.3329(4) 0.0223(12) Uani 1.0 2 d .
C56 C -0.0211(5) 0.2000(5) 0.3769(4) 0.0258(13) Uani 1.0 2 d .
C57 C -0.0147(6) 0.2916(5) 0.3279(4) 0.0279(14) Uani 1.0 2 d .
C58 C 0.0373(6) 0.3191(4) 0.2351(5) 0.0263(13) Uani 1.0 2 d .
C59 C 0.0784(5) 0.2570(4) 0.1916(5) 0.0251(13) Uani 1.0 2 d .
C60 C -0.0760(7) 0.1671(5) 0.4777(5) 0.0380(17) Uani 1.0 2 d .
C61 C 0.0492(6) 0.4170(5) 0.1785(5) 0.0318(15) Uani 1.0 2 d .
B1 B 0.1162(6) 0.0936(5) 0.1865(5) 0.0201(13) Uani 1.0 2 d .
H1 H 0.4409 0.3871 0.3896 0.0336 Uiso 1.0 2 calc R
H6 H 0.3891 0.2889 0.5583 0.0371 Uiso 1.0 2 calc R
H7 H 0.2461 0.2584 0.6980 0.0531 Uiso 1.0 2 calc R
H8 H 0.0973 0.3687 0.7223 0.0530 Uiso 1.0 2 calc R
H9 H 0.0872 0.5092 0.6060 0.0562 Uiso 1.0 2 calc R
H10 H 0.2321 0.5408 0.4698 0.0449 Uiso 1.0 2 calc R
H11A H 0.4659 0.5669 0.4479 0.0502 Uiso 1.0 2 calc R
H11B H 0.3709 0.6124 0.3975 0.0502 Uiso 1.0 2 calc R
H11C H 0.4989 0.6336 0.3441 0.0502 Uiso 1.0 2 calc R
H12 H 0.6396 0.4177 0.1216 0.0428 Uiso 1.0 2 calc R
H13 H 0.7734 0.5194 0.0506 0.0483 Uiso 1.0 2 calc R
H15 H 0.6344 0.6166 0.2532 0.0479 Uiso 1.0 2 calc R
H16A H 0.7960 0.6846 0.0380 0.0650 Uiso 1.0 2 calc R
H16B H 0.8800 0.6139 0.0916 0.0650 Uiso 1.0 2 calc R
H16C H 0.7899 0.6827 0.1343 0.0650 Uiso 1.0 2 calc R
H22A H 0.2518 0.5684 0.2793 0.0432 Uiso 1.0 2 calc R
H22B H 0.1727 0.5041 0.3705 0.0432 Uiso 1.0 2 calc R
H22C H 0.1391 0.5440 0.2787 0.0432 Uiso 1.0 2 calc R
H23A H 0.1833 0.2539 0.4640 0.0365 Uiso 1.0 2 calc R
H23B H 0.0904 0.3315 0.4275 0.0365 Uiso 1.0 2 calc R
H23C H 0.1731 0.3517 0.4663 0.0365 Uiso 1.0 2 calc R
H24A H 0.2412 0.1830 0.3240 0.0479 Uiso 1.0 2 calc R
H24B H 0.3346 0.1615 0.3735 0.0479 Uiso 1.0 2 calc R
H24C H 0.3725 0.1745 0.2686 0.0479 Uiso 1.0 2 calc R
H25A H 0.5241 0.3485 0.0961 0.0546 Uiso 1.0 2 calc R
H25B H 0.4117 0.3470 0.0769 0.0546 Uiso 1.0 2 calc R
H25C H 0.4646 0.2581 0.1431 0.0546 Uiso 1.0 2 calc R
H26A H 0.3508 0.5777 0.1300 0.0429 Uiso 1.0 2 calc R
H26B H 0.3431 0.5284 0.0694 0.0429 Uiso 1.0 2 calc R
H26C H 0.4598 0.5191 0.0879 0.0429 Uiso 1.0 2 calc R
H27A H 0.7448 0.2328 0.3629 0.1041 Uiso 1.0 2 calc R
H27B H 0.6502 0.2930 0.4143 0.1041 Uiso 1.0 2 calc R
H27C H 0.7155 0.3373 0.3087 0.1041 Uiso 1.0 2 calc R
H28A H 0.7113 0.1629 0.2584 0.0853 Uiso 1.0 2 calc R
H28B H 0.7033 0.2636 0.1868 0.0853 Uiso 1.0 2 calc R
H28C H 0.6087 0.2004 0.2159 0.0853 Uiso 1.0 2 calc R
H29A H 0.4781 0.1313 0.4144 0.0444 Uiso 1.0 2 calc R
H29B H 0.4990 0.1685 0.4796 0.0444 Uiso 1.0 2 calc R
H29C H 0.5991 0.1096 0.4301 0.0444 Uiso 1.0 2 calc R
H31 H 0.2446 -0.0092 0.2997 0.0331 Uiso 1.0 2 calc R
H33 H 0.5675 0.0302 0.1427 0.0404 Uiso 1.0 2 calc R
H35 H 0.3062 0.1546 0.0372 0.0330 Uiso 1.0 2 calc R
H39 H 0.1918 0.0369 0.0435 0.0259 Uiso 1.0 2 calc R
H41 H -0.0066 0.1893 -0.1147 0.0276 Uiso 1.0 2 calc R
H43 H -0.0416 0.2304 0.1120 0.0237 Uiso 1.0 2 calc R
H47 H 0.1931 -0.0899 0.2222 0.0263 Uiso 1.0 2 calc R
H49 H -0.0955 -0.2093 0.3651 0.0313 Uiso 1.0 2 calc R
H51 H -0.1030 0.0597 0.2875 0.0285 Uiso 1.0 2 calc R
H55 H 0.0114 0.0763 0.3677 0.0267 Uiso 1.0 2 calc R
H57 H -0.0452 0.3340 0.3573 0.0334 Uiso 1.0 2 calc R
H59 H 0.1140 0.2776 0.1279 0.0301 Uiso 1.0 2 calc R

loop_
_atom_site_aniso_label
_atom_site_aniso_U_11
_atom_site_aniso_U_22
_atom_site_aniso_U_33
_atom_site_aniso_U_12
_atom_site_aniso_U_13
_atom_site_aniso_U_23
Rh1 0.0232(3) 0.0219(3) 0.0261(3) 0.00040(19) -0.0081(2) -0.0062(2)
P1 0.0255(9) 0.0296(10) 0.0414(11) 0.0031(8) -0.0067(8) -0.0022(8)
F1 0.172(7) 0.083(5) 0.082(5) 0.041(5) -0.095(5) -0.041(4)
F2 0.042(3) 0.098(5) 0.060(4) 0.024(3) -0.026(3) -0.006(3)
F3 0.061(4) 0.087(4) 0.090(5) -0.030(4) -0.053(4) 0.040(4)
F7 0.056(3) 0.047(3) 0.047(3) 0.022(2) -0.029(3) -0.032(2)
F8 0.061(3) 0.056(3) 0.035(3) -0.027(3) 0.016(3) -0.026(3)
F9 0.042(3) 0.058(3) 0.047(3) -0.004(2) -0.018(2) -0.034(3)
F10 0.062(3) 0.040(3) 0.025(2) 0.018(2) -0.015(2) -0.0062(18)
F11 0.035(3) 0.047(3) 0.115(5) 0.003(3) -0.040(3) -0.005(3)
F12 0.074(4) 0.052(3) 0.061(3) 0.038(3) -0.047(3) -0.035(3)
F13 0.044(3) 0.035(3) 0.138(5) 0.015(2) -0.045(3) -0.040(3)
F14 0.141(5) 0.052(3) 0.059(3) 0.054(3) -0.068(4) -0.041(3)
F15 0.067(4) 0.028(3) 0.059(3) 0.005(3) -0.004(3) -0.009(3)
F16 0.030(2) 0.031(3) 0.060(3) -0.0099(18) -0.001(2) -0.015(2)
F17 0.034(3) 0.061(3) 0.039(3) -0.002(2) -0.0008(19) -0.028(3)
F18 0.0230(19) 0.036(3) 0.045(3) 0.0027(17) -0.0089(18) -0.0066(19)
F19 0.056(3) 0.080(4) 0.032(3) -0.036(3) 0.006(3) -0.021(3)
F20 0.093(4) 0.051(3) 0.038(3) 0.002(3) -0.011(3) -0.030(3)
F21 0.072(4) 0.067(4) 0.032(3) 0.008(3) -0.032(3) -0.015(3)
F22 0.122(5) 0.029(3) 0.055(3) -0.023(3) 0.010(3) -0.026(3)
F23 0.048(3) 0.029(3) 0.054(3) -0.013(2) -0.015(3) -0.003(2)
F24 0.072(4) 0.024(2) 0.086(4) -0.002(2) -0.061(3) 0.002(3)
C1 0.036(4) 0.033(4) 0.024(3) -0.010(3) -0.011(3) -0.013(3)
C2 0.027(4) 0.034(4) 0.031(4) -0.007(3) -0.010(3) -0.012(3)
C3 0.029(4) 0.028(4) 0.032(4) -0.004(3) -0.015(3) 0.000(3)
C4 0.024(3) 0.025(3) 0.028(4) -0.007(3) -0.011(3) -0.002(3)
C5 0.033(4) 0.032(4) 0.033(4) -0.007(3) -0.015(3) -0.012(3)
C6 0.035(4) 0.030(4) 0.031(4) -0.007(3) -0.014(3) -0.009(3)
C7 0.061(5) 0.043(5) 0.040(5) -0.020(4) -0.017(4) -0.016(4)
C8 0.050(5) 0.059(5) 0.024(4) -0.015(4) 0.002(4) -0.022(4)
C9 0.045(5) 0.057(5) 0.042(5) -0.012(4) -0.002(4) -0.028(4)
C10 0.039(4) 0.044(5) 0.035(4) -0.007(4) -0.010(4) -0.019(4)
C11 0.046(5) 0.045(5) 0.044(5) -0.018(4) -0.011(4) -0.020(4)
C12 0.033(4) 0.036(4) 0.030(4) -0.006(3) -0.006(3) -0.007(3)
C13 0.029(4) 0.045(5) 0.032(4) -0.009(4) -0.003(3) -0.003(4)
C14 0.033(4) 0.036(4) 0.042(5) -0.013(4) -0.014(4) 0.004(4)
C15 0.038(4) 0.031(4) 0.051(5) -0.007(4) -0.025(4) -0.004(4)
C16 0.052(5) 0.051(5) 0.051(5) -0.022(5) -0.017(5) -0.001(4)
C17 0.020(3) 0.026(4) 0.032(4) 0.006(3) -0.015(3) -0.009(3)
C18 0.024(3) 0.027(4) 0.030(4) -0.004(3) -0.014(3) -0.008(3)
C19 0.036(4) 0.026(4) 0.034(4) -0.009(3) -0.014(3) -0.013(3)
C20 0.033(4) 0.030(4) 0.018(3) -0.006(3) -0.007(3) -0.010(3)
C21 0.025(3) 0.025(3) 0.028(4) -0.005(3) -0.013(3) -0.003(3)
C22 0.030(4) 0.038(4) 0.042(4) 0.011(3) -0.016(4) -0.021(4)
C23 0.031(4) 0.034(4) 0.025(4) -0.009(3) -0.011(3) -0.005(3)
C24 0.060(5) 0.027(4) 0.038(4) -0.009(4) -0.023(4) -0.008(3)
C25 0.059(5) 0.036(4) 0.036(4) -0.004(4) -0.002(4) -0.019(4)
C26 0.035(4) 0.032(4) 0.030(4) -0.004(3) -0.007(3) -0.005(3)
C27 0.052(6) 0.060(6) 0.140(11) -0.002(5) -0.065(7) -0.000(7)
C28 0.068(6) 0.034(5) 0.047(5) 0.023(4) 0.007(5) 0.007(4)
C29 0.034(4) 0.034(4) 0.031(4) 0.006(3) -0.011(3) -0.004(3)
C30 0.021(3) 0.025(3) 0.032(4) 0.000(3) -0.012(3) -0.016(3)
C31 0.019(3) 0.034(4) 0.031(4) -0.001(3) -0.008(3) -0.013(3)
C32 0.027(4) 0.029(4) 0.040(4) 0.005(3) -0.020(3) -0.016(3)
C33 0.023(4) 0.039(4) 0.042(4) -0.003(3) -0.009(3) -0.017(4)
C34 0.025(4) 0.029(4) 0.038(4) -0.009(3) -0.006(3) -0.013(3)
C35 0.030(4) 0.024(3) 0.035(4) -0.000(3) -0.018(3) -0.011(3)
C36 0.028(4) 0.051(5) 0.048(5) -0.001(4) -0.019(4) -0.012(4)
C37 0.031(4) 0.040(4) 0.061(5) -0.010(4) -0.011(4) -0.025(4)
C38 0.013(3) 0.026(3) 0.021(3) -0.003(3) -0.002(3) -0.012(3)
C39 0.019(3) 0.023(3) 0.022(3) -0.004(3) -0.004(3) -0.009(3)
C40 0.026(3) 0.024(3) 0.024(3) -0.007(3) -0.007(3) -0.010(3)
C41 0.025(3) 0.030(4) 0.018(3) -0.008(3) -0.009(3) -0.007(3)
C42 0.017(3) 0.027(3) 0.021(3) -0.004(3) -0.003(3) -0.006(3)
C43 0.019(3) 0.023(3) 0.017(3) -0.006(3) -0.001(3) -0.008(3)
C44 0.020(3) 0.037(4) 0.024(3) -0.005(3) -0.008(3) -0.014(3)
C45 0.027(4) 0.031(4) 0.032(4) 0.000(3) -0.012(3) -0.016(3)
C46 0.023(3) 0.016(3) 0.020(3) 0.004(3) -0.012(3) -0.006(3)
C47 0.023(3) 0.023(3) 0.023(3) 0.000(3) -0.010(3) -0.011(3)
C48 0.031(4) 0.023(3) 0.032(4) 0.002(3) -0.018(3) -0.017(3)
C49 0.036(4) 0.018(3) 0.027(4) -0.006(3) -0.015(3) -0.005(3)
C50 0.025(3) 0.026(3) 0.018(3) -0.005(3) -0.005(3) -0.006(3)
C51 0.030(4) 0.022(3) 0.023(3) -0.003(3) -0.015(3) -0.006(3)
C52 0.032(4) 0.024(4) 0.033(4) -0.002(3) -0.010(3) -0.010(3)
C53 0.029(4) 0.023(3) 0.030(4) -0.004(3) -0.010(3) -0.004(3)
C54 0.016(3) 0.019(3) 0.020(3) -0.000(3) -0.009(3) -0.004(3)
C55 0.026(3) 0.019(3) 0.025(3) 0.002(3) -0.014(3) -0.007(3)
C56 0.023(3) 0.037(4) 0.024(3) 0.000(3) -0.011(3) -0.016(3)
C57 0.036(4) 0.030(4) 0.027(4) -0.005(3) -0.015(3) -0.013(3)
C58 0.032(4) 0.022(3) 0.034(4) -0.007(3) -0.016(3) -0.011(3)
C59 0.027(3) 0.021(3) 0.025(3) -0.007(3) -0.005(3) -0.006(3)
C60 0.047(5) 0.040(4) 0.027(4) -0.008(4) -0.007(4) -0.015(4)
C61 0.033(4) 0.029(4) 0.035(4) -0.007(3) -0.008(3) -0.013(3)
B1 0.017(3) 0.022(4) 0.024(4) 0.001(3) -0.011(3) -0.009(3)

loop_
_atom_type_symbol
_atom_type_description
_atom_type_scat_dispersion_real
_atom_type_scat_dispersion_imag
_atom_type_scat_source
C C 0.0033 0.0016
;
International Tables for Crystallography
(1992, Vol. C, Tables 4.2.6.8 and 6.1.1.4)
;
H H 0.0000 0.0000
;
International Tables for Crystallography
(1992, Vol. C, Table 6.1.1.4)
;
F F 0.0171 0.0103
;
International Tables for Crystallography
(1992, Vol. C, Tables 4.2.6.8 and 6.1.1.4)
;
P P 0.1023 0.0942
;
International Tables for Crystallography
(1992, Vol. C, Tables 4.2.6.8 and 6.1.1.4)
;
Rh Rh -1.1178 0.9187
;
International Tables for Crystallography
(1992, Vol. C, Tables 4.2.6.8 and 6.1.1.4)
;
B B 0.0013 0.0007
;
International Tables for Crystallography
(1992, Vol. C, Tables 4.2.6.8 and 6.1.1.4)
;

loop_
_geom_angle_atom_site_label_1
_geom_angle_atom_site_label_2
_geom_angle_atom_site_label_3
_geom_angle
_geom_angle_publ_flag
P1 Rh1 C1 98.83(16) yes
P1 Rh1 C4 85.23(17) yes
P1 Rh1 C17 161.4(2) yes
P1 Rh1 C18 124.43(16) yes
P1 Rh1 C19 99.73(17) yes
P1 Rh1 C20 106.01(18) yes
P1 Rh1 C21 140.54(19) yes
C1 Rh1 C4 77.3(3) yes
C1 Rh1 C17 91.9(3) yes
C1 Rh1 C18 99.7(3) yes
C1 Rh1 C19 132.6(3) yes
C1 Rh1 C20 154.7(3) yes
C1 Rh1 C21 119.2(3) yes
C4 Rh1 C17 112.1(3) yes
C4 Rh1 C18 150.1(3) yes
C4 Rh1 C19 147.4(3) yes
C4 Rh1 C20 109.1(3) yes
C4 Rh1 C21 92.8(3) yes
C17 Rh1 C18 37.9(2) yes
C17 Rh1 C19 62.1(3) yes
C17 Rh1 C20 62.9(3) yes
C17 Rh1 C21 37.0(3) yes
C18 Rh1 C19 35.6(3) yes
C18 Rh1 C20 62.2(3) yes
C18 Rh1 C21 62.3(2) yes
C19 Rh1 C20 38.4(3) yes
C19 Rh1 C21 63.0(3) yes
C20 Rh1 C21 38.1(3) yes
Rh1 P1 C27 115.3(4) yes
Rh1 P1 C28 115.7(3) yes
Rh1 P1 C29 115.0(3) yes
C27 P1 C28 103.1(6) yes
C27 P1 C29 102.1(5) yes
C28 P1 C29 103.9(4) yes
F26 F4 F27 132(3) yes
F26 F4 C37 58.3(9) yes
F27 F4 C37 80.9(19) yes
F25 F5 F26 122.2(14) yes
F25 F5 C37 58.7(10) yes
F26 F5 C37 71.3(10) yes
F25 F6 C37 62.7(15) yes
F5 F25 F6 136(3) yes
F5 F25 C37 63.1(13) yes
F6 F25 C37 74.2(13) yes
F4 F26 F5 114.0(15) yes
F4 F26 C37 52.4(9) yes
F5 F26 C37 65.8(11) yes
F4 F27 C37 67.9(16) yes
Rh1 C1 C2 102.9(5) yes
Rh1 C1 C5 122.7(6) yes
C2 C1 C5 128.8(8) yes
C1 C2 C3 118.7(8) yes
C1 C2 C11 121.5(6) yes
C3 C2 C11 119.8(6) yes
C2 C3 C4 119.7(7) yes
C2 C3 C15 120.7(8) yes
C4 C3 C15 119.6(7) yes
Rh1 C4 C3 116.4(4) yes
Rh1 C4 C12 125.1(7) yes
C3 C4 C12 118.4(7) yes
C1 C5 C6 118.8(6) yes
C1 C5 C10 122.7(6) yes
C6 C5 C10 118.5(6) yes
C5 C6 C7 120.4(6) yes
C6 C7 C8 119.9(6) yes
C7 C8 C9 120.3(7) yes
C8 C9 C10 119.4(7) yes
C5 C10 C9 121.4(6) yes
C4 C12 C13 121.5(9) yes
C12 C13 C14 120.2(7) yes
C13 C14 C15 119.1(8) yes
C13 C14 C16 120.4(7) yes
C15 C14 C16 120.6(9) yes
C3 C15 C14 121.3(9) yes
Rh1 C17 C18 72.8(4) yes
Rh1 C17 C21 70.5(4) yes
Rh1 C17 C22 128.7(7) yes
C18 C17 C21 107.7(6) yes
C18 C17 C22 125.7(5) yes
C21 C17 C22 126.1(5) yes
Rh1 C18 C17 69.3(4) yes
Rh1 C18 C19 71.9(5) yes
Rh1 C18 C23 127.8(6) yes
C17 C18 C19 108.7(5) yes
C17 C18 C23 123.6(6) yes
C19 C18 C23 127.6(6) yes
Rh1 C19 C18 72.5(5) yes
Rh1 C19 C20 66.7(5) yes
Rh1 C19 C24 131.2(6) yes
C18 C19 C20 107.2(6) yes
C18 C19 C24 127.7(6) yes
C20 C19 C24 124.8(7) yes
Rh1 C20 C19 74.9(5) yes
Rh1 C20 C21 72.7(5) yes
Rh1 C20 C25 129.0(6) yes
C19 C20 C21 108.4(6) yes
C19 C20 C25 125.5(7) yes
C21 C20 C25 124.7(5) yes
Rh1 C21 C17 72.5(4) yes
Rh1 C21 C20 69.2(4) yes
Rh1 C21 C26 127.1(6) yes
C17 C21 C20 107.9(5) yes
C17 C21 C26 126.6(6) yes
C20 C21 C26 125.4(6) yes
C31 C30 C35 115.8(6) yes
C31 C30 B1 120.7(5) yes
C35 C30 B1 123.4(6) yes
C30 C31 C32 123.0(5) yes
C31 C32 C33 120.8(7) yes
C31 C32 C36 120.4(6) yes
C33 C32 C36 118.8(6) yes
C32 C33 C34 117.6(7) yes
C33 C34 C35 121.1(6) yes
C33 C34 C37 119.1(6) yes
C35 C34 C37 119.7(7) yes
C30 C35 C34 121.7(6) yes
F1 C36 F2 105.3(9) yes
F1 C36 F3 103.9(7) yes
F1 C36 C32 112.8(7) yes
F2 C36 F3 103.8(7) yes
F2 C36 C32 116.3(7) yes
F3 C36 C32 113.5(8) yes
F4 C37 F5 108.5(11) yes
F4 C37 F6 111.6(10) yes
F4 C37 F25 129.1(11) yes
F4 C37 F26 69.3(10) yes
F4 C37 F27 31.2(10) yes
F4 C37 C34 113.4(9) yes
F5 C37 F6 100.7(9) yes
F5 C37 F25 58.2(11) yes
F5 C37 F26 42.8(9) yes
F5 C37 F27 128.4(9) yes
F5 C37 C34 112.3(7) yes
F6 C37 F25 43.1(10) yes
F6 C37 F26 131.3(8) yes
F6 C37 F27 83.1(9) yes
F6 C37 C34 109.8(9) yes
F25 C37 F26 96.5(12) yes
F25 C37 F27 114.5(11) yes
F25 C37 C34 116.9(11) yes
F26 C37 F27 97.4(10) yes
F26 C37 C34 113.9(8) yes
F27 C37 C34 114.6(7) yes
C39 C38 C43 115.3(7) yes
C39 C38 B1 119.3(5) yes
C43 C38 B1 124.7(6) yes
C38 C39 C40 122.5(6) yes
C39 C40 C41 120.6(7) yes
C39 C40 C44 121.2(6) yes
C41 C40 C44 118.2(7) yes
C40 C41 C42 118.9(7) yes
C41 C42 C43 119.7(6) yes
C41 C42 C45 119.2(7) yes
C43 C42 C45 121.1(7) yes
C38 C43 C42 123.0(6) yes
F7 C44 F8 106.0(5) yes
F7 C44 F9 106.0(6) yes
F7 C44 C40 113.9(6) yes
F8 C44 F9 104.6(6) yes
F8 C44 C40 112.5(6) yes
F9 C44 C40 113.2(5) yes
F10 C45 F11 105.9(7) yes
F10 C45 F12 104.9(6) yes
F10 C45 C42 112.5(5) yes
F11 C45 F12 106.2(6) yes
F11 C45 C42 113.7(6) yes
F12 C45 C42 112.9(7) yes
C47 C46 C51 116.5(6) yes
C47 C46 B1 122.8(5) yes
C51 C46 B1 120.4(5) yes
C46 C47 C48 121.8(6) yes
C47 C48 C49 120.6(6) yes
C47 C48 C52 120.4(6) yes
C49 C48 C52 118.9(6) yes
C48 C49 C50 118.2(6) yes
C49 C50 C51 121.0(6) yes
C49 C50 C53 120.9(6) yes
C51 C50 C53 118.1(6) yes
C46 C51 C50 122.0(6) yes
F13 C52 F14 106.9(6) yes
F13 C52 F15 104.0(6) yes
F13 C52 C48 113.4(7) yes
F14 C52 F15 106.5(7) yes
F14 C52 C48 112.4(6) yes
F15 C52 C48 112.9(5) yes
F16 C53 F17 106.3(5) yes
F16 C53 F18 105.8(7) yes
F16 C53 C50 113.3(6) yes
F17 C53 F18 105.4(5) yes
F17 C53 C50 111.8(7) yes
F18 C53 C50 113.6(5) yes
C55 C54 C59 116.9(7) yes
C55 C54 B1 122.7(5) yes
C59 C54 B1 120.4(5) yes
C54 C55 C56 121.8(5) yes
C55 C56 C57 120.8(6) yes
C55 C56 C60 119.3(6) yes
C57 C56 C60 119.9(7) yes
C56 C57 C58 118.1(7) yes
C57 C58 C59 120.9(6) yes
C57 C58 C61 120.6(7) yes
C59 C58 C61 118.4(6) yes
C54 C59 C58 121.5(6) yes
F19 C60 F20 108.7(6) yes
F19 C60 F21 104.6(6) yes
F19 C60 C56 112.8(8) yes
F20 C60 F21 106.0(8) yes
F20 C60 C56 114.5(6) yes
F21 C60 C56 109.6(6) yes
F22 C61 F23 105.5(8) yes
F22 C61 F24 108.3(6) yes
F22 C61 C58 113.6(6) yes
F23 C61 F24 105.2(6) yes
F23 C61 C58 111.9(5) yes
F24 C61 C58 111.8(8) yes
C30 B1 C38 112.8(5) yes
C30 B1 C46 111.3(5) yes
C30 B1 C54 105.9(7) yes
C38 B1 C46 103.1(6) yes
C38 B1 C54 112.5(5) yes
C46 B1 C54 111.3(5) yes
P1 Rh1 H1 84.551 no
C1 Rh1 H1 15.123 no
C4 Rh1 H1 80.934 no
C17 Rh1 H1 104.271 no
C18 Rh1 H1 103.956 no
C19 Rh1 H1 131.478 no
C20 Rh1 H1 165.661 no
C21 Rh1 H1 134.122 no
Rh1 C1 H1 27.987 no
C2 C1 H1 115.607 no
C5 C1 H1 115.604 no
C5 C6 H6 119.788 no
C7 C6 H6 119.783 no
C6 C7 H7 120.037 no
C8 C7 H7 120.025 no
C7 C8 H8 119.838 no
C9 C8 H8 119.851 no
C8 C9 H9 120.326 no
C10 C9 H9 120.322 no
C5 C10 H10 119.287 no
C9 C10 H10 119.285 no
C2 C11 H11A 109.461 no
C2 C11 H11B 109.474 no
C2 C11 H11C 109.464 no
H11A C11 H11B 109.477 no
H11A C11 H11C 109.477 no
H11B C11 H11C 109.475 no
C4 C12 H12 119.268 no
C13 C12 H12 119.271 no
C12 C13 H13 119.927 no
C14 C13 H13 119.907 no
C3 C15 H15 119.357 no
C14 C15 H15 119.339 no
C14 C16 H16A 109.476 no
C14 C16 H16B 109.475 no
C14 C16 H16C 109.473 no
H16A C16 H16B 109.466 no
H16A C16 H16C 109.465 no
H16B C16 H16C 109.471 no
C17 C22 H22A 109.473 no
C17 C22 H22B 109.475 no
C17 C22 H22C 109.482 no
H22A C22 H22B 109.467 no
H22A C22 H22C 109.465 no
H22B C22 H22C 109.465 no
C18 C23 H23A 109.474 no
C18 C23 H23B 109.473 no
C18 C23 H23C 109.478 no
H23A C23 H23B 109.470 no
H23A C23 H23C 109.468 no
H23B C23 H23C 109.463 no
C19 C24 H24A 109.475 no
C19 C24 H24B 109.467 no
C19 C24 H24C 109.467 no
H24A C24 H24B 109.475 no
H24A C24 H24C 109.469 no
H24B C24 H24C 109.473 no
C20 C25 H25A 109.460 no
C20 C25 H25B 109.472 no
C20 C25 H25C 109.472 no
H25A C25 H25B 109.475 no
H25A C25 H25C 109.476 no
H25B C25 H25C 109.473 no
C21 C26 H26A 109.469 no
C21 C26 H26B 109.472 no
C21 C26 H26C 109.472 no
H26A C26 H26B 109.471 no
H26A C26 H26C 109.472 no
H26B C26 H26C 109.471 no
P1 C27 H27A 109.474 no
P1 C27 H27B 109.466 no
P1 C27 H27C 109.471 no
H27A C27 H27B 109.474 no
H27A C27 H27C 109.472 no
H27B C27 H27C 109.471 no
P1 C28 H28A 109.469 no
P1 C28 H28B 109.475 no
P1 C28 H28C 109.479 no
H28A C28 H28B 109.470 no
H28A C28 H28C 109.463 no
H28B C28 H28C 109.471 no
P1 C29 H29A 109.468 no
P1 C29 H29B 109.472 no
P1 C29 H29C 109.474 no
H29A C29 H29B 109.474 no
H29A C29 H29C 109.466 no
H29B C29 H29C 109.473 no
C30 C31 H31 118.506 no
C32 C31 H31 118.516 no
C32 C33 H33 121.199 no
C34 C33 H33 121.202 no
C30 C35 H35 119.174 no
C34 C35 H35 119.174 no
C38 C39 H39 118.744 no
C40 C39 H39 118.749 no
C40 C41 H41 120.561 no
C42 C41 H41 120.559 no
C38 C43 H43 118.513 no
C42 C43 H43 118.513 no
C46 C47 H47 119.126 no
C48 C47 H47 119.120 no
C48 C49 H49 120.902 no
C50 C49 H49 120.914 no
C46 C51 H51 119.021 no
C50 C51 H51 119.017 no
C54 C55 H55 119.119 no
C56 C55 H55 119.123 no
C56 C57 H57 120.974 no
C58 C57 H57 120.969 no
C54 C59 H59 119.245 no
C58 C59 H59 119.252 no
Rh1 H1 C1 136.890 no

loop_
_geom_bond_atom_site_label_1
_geom_bond_atom_site_label_2
_geom_bond_distance
_geom_bond_publ_flag
Rh1 P1 2.2989(18) yes
Rh1 C1 2.488(9) yes
Rh1 C4 2.041(7) yes
Rh1 C17 2.236(6) yes
Rh1 C18 2.283(7) yes
Rh1 C19 2.275(9) yes
Rh1 C20 2.164(9) yes
Rh1 C21 2.211(7) yes
P1 C27 1.809(15) yes
P1 C28 1.810(10) yes
P1 C29 1.806(6) yes
F1 C36 1.349(15) yes
F2 C36 1.312(9) yes
F3 C36 1.346(10) yes
F4 F26 1.512(17) yes
F4 F27 0.72(3) yes
F4 C37 1.281(19) yes
F5 F25 1.26(3) yes
F5 F26 0.99(2) yes
F5 C37 1.325(12) yes
F6 F25 0.976(19) yes
F6 C37 1.374(15) yes
F7 C44 1.335(7) yes
F8 C44 1.345(7) yes
F9 C44 1.345(10) yes
F10 C45 1.342(7) yes
F11 C45 1.317(9) yes
F12 C45 1.337(11) yes
F13 C52 1.326(10) yes
F14 C52 1.313(12) yes
F15 C52 1.331(7) yes
F16 C53 1.351(9) yes
F17 C53 1.352(10) yes
F18 C53 1.343(8) yes
F19 C60 1.328(11) yes
F20 C60 1.322(11) yes
F21 C60 1.368(10) yes
F22 C61 1.318(11) yes
F23 C61 1.339(8) yes
F24 C61 1.321(11) yes
F25 C37 1.27(3) yes
F26 C37 1.376(17) yes
F27 C37 1.366(13) yes
C1 C2 1.366(10) yes
C1 C5 1.484(8) yes
C2 C3 1.473(9) yes
C2 C11 1.503(13) yes
C3 C4 1.407(13) yes
C3 C15 1.405(11) yes
C4 C12 1.393(9) yes
C5 C6 1.386(8) yes
C5 C10 1.403(10) yes
C6 C7 1.399(9) yes
C7 C8 1.381(11) yes
C8 C9 1.393(10) yes
C9 C10 1.376(10) yes
C12 C13 1.390(11) yes
C13 C14 1.393(15) yes
C14 C15 1.382(10) yes
C14 C16 1.528(12) yes
C17 C18 1.469(9) yes
C17 C21 1.411(9) yes
C17 C22 1.493(10) yes
C18 C19 1.392(10) yes
C18 C23 1.498(8) yes
C19 C20 1.463(8) yes
C19 C24 1.490(10) yes
C20 C21 1.428(10) yes
C20 C25 1.506(11) yes
C21 C26 1.492(8) yes
C30 C31 1.397(10) yes
C30 C35 1.401(8) yes
C30 B1 1.631(9) yes
C31 C32 1.386(10) yes
C32 C33 1.392(8) yes
C32 C36 1.486(11) yes
C33 C34 1.391(10) yes
C34 C35 1.405(10) yes
C34 C37 1.491(9) yes
C38 C39 1.406(10) yes
C38 C43 1.398(8) yes
C38 B1 1.631(11) yes
C39 C40 1.380(11) yes
C40 C41 1.380(8) yes
C40 C44 1.487(11) yes
C41 C42 1.393(10) yes
C42 C43 1.385(10) yes
C42 C45 1.497(8) yes
C46 C47 1.395(8) yes
C46 C51 1.388(8) yes
C46 B1 1.651(9) yes
C47 C48 1.397(9) yes
C48 C49 1.387(9) yes
C48 C52 1.493(9) yes
C49 C50 1.377(9) yes
C50 C51 1.395(9) yes
C50 C53 1.493(9) yes
C54 C55 1.387(8) yes
C54 C59 1.403(8) yes
C54 B1 1.644(11) yes
C55 C56 1.398(11) yes
C56 C57 1.392(9) yes
C56 C60 1.500(9) yes
C57 C58 1.386(9) yes
C58 C59 1.396(11) yes
C58 C61 1.506(9) yes
Rh1 H1 1.709 no
C1 H1 0.950 no
C6 H6 0.950 no
C7 H7 0.950 no
C8 H8 0.950 no
C9 H9 0.950 no
C10 H10 0.950 no
C11 H11A 0.980 no
C11 H11B 0.980 no
C11 H11C 0.980 no
C12 H12 0.950 no
C13 H13 0.950 no
C15 H15 0.950 no
C16 H16A 0.980 no
C16 H16B 0.980 no
C16 H16C 0.980 no
C22 H22A 0.980 no
C22 H22B 0.980 no
C22 H22C 0.980 no
C23 H23A 0.980 no
C23 H23B 0.980 no
C23 H23C 0.980 no
C24 H24A 0.980 no
C24 H24B 0.980 no
C24 H24C 0.980 no
C25 H25A 0.980 no
C25 H25B 0.980 no
C25 H25C 0.980 no
C26 H26A 0.980 no
C26 H26B 0.980 no
C26 H26C 0.980 no
C27 H27A 0.980 no
C27 H27B 0.980 no
C27 H27C 0.980 no
C28 H28A 0.980 no
C28 H28B 0.980 no
C28 H28C 0.980 no
C29 H29A 0.980 no
C29 H29B 0.980 no
C29 H29C 0.980 no
C31 H31 0.950 no
C33 H33 0.950 no
C35 H35 0.950 no
C39 H39 0.950 no
C41 H41 0.950 no
C43 H43 0.950 no
C47 H47 0.950 no
C49 H49 0.950 no
C51 H51 0.950 no
C55 H55 0.950 no
C57 H57 0.950 no
C59 H59 0.950 no

loop_
_geom_contact_atom_site_label_1
_geom_contact_atom_site_label_2
_geom_contact_distance
_geom_contact_publ_flag
_geom_contact_site_symmetry_2
P1 C12 3.462(7) no .
F1 C31 3.164(12) no .
F1 C33 3.235(11) no .
F2 C33 2.796(9) no .
F3 C31 2.816(9) no .
F3 C33 3.579(8) no .
F4 C33 3.089(16) no .
F4 C35 3.237(14) no .
F5 C33 3.583(11) no .
F5 C35 2.748(10) no .
F6 C33 2.805(9) no .
F6 C35 3.540(11) no .
F7 C39 2.753(9) no .
F8 C39 3.359(8) no .
F8 C41 3.027(7) no .
F9 C39 3.514(10) no .
F9 C41 2.834(10) no .
F10 C41 2.842(7) no .
F10 C43 3.541(7) no .
F11 C41 3.091(7) no .
F11 C43 3.314(9) no .
F12 C43 2.763(7) no .
F13 C47 2.805(7) no .
F13 C49 3.573(8) no .
F14 C47 3.199(10) no .
F14 C49 3.156(9) no .
F15 C47 3.590(7) no .
F15 C49 2.766(7) no .
F16 C49 2.745(8) no .
F17 C49 3.360(8) no .
F17 C51 3.010(6) no .
F18 C49 3.509(7) no .
F18 C51 2.877(8) no .
F19 C55 2.894(7) no .
F19 C57 3.471(7) no .
F20 C57 2.743(7) no .
F21 C55 2.970(9) no .
F21 C57 3.405(7) no .
F22 C57 2.742(8) no .
F23 C57 3.459(7) no .
F23 C59 2.922(9) no .
F24 C57 3.411(8) no .
F24 C59 2.934(7) no .
F25 C33 3.220(15) no .
F25 C35 3.233(19) no .
F26 C35 2.778(11) no .
F27 C33 2.900(12) no .
F27 C35 3.550(12) no .
C1 C22 3.555(11) no .
C2 C10 3.206(9) no .
C3 C13 2.789(10) no .
C4 C14 2.818(11) no .
C4 C26 3.320(12) no .
C4 C27 3.189(12) no .
C5 C8 2.790(9) no .
C5 C11 3.085(11) no .
C6 C9 2.782(10) no .
C7 C10 2.764(10) no .
C10 C11 3.179(11) no .
C10 C22 3.552(13) no .
C11 C15 2.959(10) no .
C12 C15 2.763(14) no .
C12 C26 3.456(11) no .
C12 C28 3.588(11) no .
C22 C23 3.169(9) no .
C22 C26 3.180(10) no .
C23 C24 3.219(11) no .
C24 C25 3.188(9) no .
C25 C26 3.150(11) no .
C25 C28 3.558(14) no .
C30 C33 2.859(10) no .
C30 C39 3.182(12) no .
C30 C47 3.071(10) no .
C30 C55 3.529(8) no .
C30 C59 3.334(9) no .
C31 C34 2.746(8) no .
C31 C46 3.142(10) no .
C31 C47 3.144(12) no .
C31 C54 3.292(8) no .
C32 C35 2.763(10) no .
C35 C38 3.099(10) no .
C35 C39 3.241(12) no .
C35 C54 3.558(8) no .
C38 C41 2.838(10) no .
C38 C47 3.476(7) no .
C38 C51 3.240(7) no .
C38 C59 3.159(12) no .
C39 C42 2.755(8) no .
C39 C46 3.162(8) no .
C39 C47 3.555(8) no .
C40 C43 2.746(10) no .
C43 C46 3.522(7) no .
C43 C54 3.114(10) no .
C43 C59 3.148(12) no .
C46 C49 2.839(9) no .
C46 C55 3.059(11) no .
C47 C50 2.750(8) no .
C48 C51 2.750(9) no .
C51 C54 3.140(10) no .
C51 C55 3.108(12) no .
C54 C57 2.842(11) no .
C55 C58 2.761(8) no .
C56 C59 2.759(9) no .
F1 F16 3.576(9) no 1_655
F1 F17 3.540(8) no 2_556
F1 F18 3.141(10) no 1_655
F1 C24 3.441(9) no .
F1 C29 3.392(10) no 2_656
F2 F8 2.784(6) no 2_655
F2 F16 3.094(9) no 1_655
F2 F18 3.186(9) no 1_655
F3 F19 3.000(7) no 2_556
F4 F4 3.53(2) no 2_655
F4 C34 3.47(2) no 2_655
F4 C35 3.559(18) no 2_655
F6 F7 3.095(9) no 2_655
F6 F11 2.852(13) no 1_655
F6 C25 3.587(13) no .
F7 F6 3.095(9) no 2_655
F7 F27 3.063(15) no 2_655
F7 C33 3.516(8) no 2_655
F8 F2 2.784(6) no 2_655
F8 F16 3.325(7) no 2_555
F8 F18 3.175(8) no 2_555
F8 C7 3.480(8) no 1_554
F8 C49 3.566(10) no 2_555
F8 C50 3.457(11) no 2_555
F8 C53 3.470(11) no 2_555
F9 C38 3.474(9) no 2_555
F9 C39 3.166(8) no 2_555
F9 C40 3.246(7) no 2_555
F9 C46 3.341(10) no 2_555
F9 C47 3.519(9) no 2_555
F9 C48 3.547(8) no 2_555
F9 C49 3.386(8) no 2_555
F9 C50 3.173(8) no 2_555
F9 C51 3.140(10) no 2_555
F10 F14 2.896(10) no 2_555
F10 F22 3.039(7) no 2_565
F10 F23 3.402(7) no 2_565
F10 C22 3.565(9) no 2_565
F11 F6 2.852(13) no 1_455
F11 F14 3.511(9) no 2_555
F11 F25 3.30(3) no 1_455
F12 F23 3.425(6) no 2_565
F12 C12 3.416(9) no 1_455
F12 C13 3.433(11) no 1_455
F13 F20 3.244(9) no 2_556
F14 F10 2.896(10) no 2_555
F14 F11 3.511(9) no 2_555
F14 C22 3.160(8) no 1_545
F14 C41 3.511(10) no 2_555
F15 F20 3.150(10) no 2_556
F15 C22 3.119(10) no 1_545
F16 F1 3.576(9) no 1_455
F16 F2 3.094(9) no 1_455
F16 F8 3.325(7) no 2_555
F16 C6 3.199(10) no 2_556
F16 C7 3.291(12) no 2_556
F16 C23 3.588(8) no 2_556
F16 C29 3.374(7) no 2_556
F17 F1 3.540(8) no 2_556
F17 F21 3.450(7) no 2_556
F17 C29 3.576(8) no 1_455
F18 F1 3.141(10) no 1_455
F18 F2 3.186(9) no 1_455
F18 F8 3.175(8) no 2_555
F18 C28 3.198(9) no 1_455
F18 C29 3.486(9) no 1_455
F19 F3 3.000(7) no 2_556
F20 F13 3.244(9) no 2_556
F20 F15 3.150(10) no 2_556
F20 C48 3.323(10) no 2_556
F20 C52 3.405(11) no 2_556
F21 F17 3.450(7) no 2_556
F21 C46 3.482(7) no 2_556
F21 C47 3.497(8) no 2_556
F21 C48 3.359(10) no 2_556
F21 C49 3.185(11) no 2_556
F21 C50 3.119(10) no 2_556
F21 C51 3.270(8) no 2_556
F22 F10 3.039(7) no 2_565
F22 C8 3.507(10) no 2_566
F22 C9 3.393(11) no 2_566
F22 C17 3.588(11) no .
F22 C22 3.573(12) no .
F23 F10 3.402(7) no 2_565
F23 F12 3.425(6) no 2_565
F23 C13 3.570(9) no 2_665
F23 C17 3.424(11) no .
F23 C20 3.278(9) no .
F23 C21 3.075(10) no .
F23 C26 3.403(11) no .
F24 F24 3.584(8) no 2_565
F24 C13 3.501(10) no 1_455
F24 C16 3.536(9) no 1_455
F25 F11 3.30(3) no 1_655
F25 C25 3.31(3) no .
F27 F7 3.063(15) no 2_655
C6 F16 3.199(10) no 2_556
C7 F8 3.480(8) no 1_556
C7 F16 3.291(12) no 2_556
C8 F22 3.507(10) no 2_566
C9 F22 3.393(11) no 2_566
C12 F12 3.416(9) no 1_655
C13 F12 3.433(11) no 1_655
C13 F23 3.570(9) no 2_665
C13 F24 3.501(10) no 1_655
C16 F24 3.536(9) no 1_655
C17 F22 3.588(11) no .
C17 F23 3.424(11) no .
C20 F23 3.278(9) no .
C21 F23 3.075(10) no .
C22 F10 3.565(9) no 2_565
C22 F14 3.160(8) no 1_565
C22 F15 3.119(10) no 1_565
C22 F22 3.573(12) no .
C22 C52 3.580(11) no 1_565
C23 F16 3.588(8) no 2_556
C24 F1 3.441(9) no .
C25 F6 3.587(13) no .
C25 F25 3.31(3) no .
C26 F23 3.403(11) no .
C28 F18 3.198(9) no 1_655
C29 F1 3.392(10) no 2_656
C29 F16 3.374(7) no 2_556
C29 F17 3.576(8) no 1_655
C29 F18 3.486(9) no 1_655
C33 F7 3.516(8) no 2_655
C34 F4 3.47(2) no 2_655
C35 F4 3.559(18) no 2_655
C38 F9 3.474(9) no 2_555
C39 F9 3.166(8) no 2_555
C40 F9 3.246(7) no 2_555
C41 F14 3.511(10) no 2_555
C46 F9 3.341(10) no 2_555
C46 F21 3.482(7) no 2_556
C47 F9 3.519(9) no 2_555
C47 F21 3.497(8) no 2_556
C48 F9 3.547(8) no 2_555
C48 F20 3.323(10) no 2_556
C48 F21 3.359(10) no 2_556
C49 F8 3.566(10) no 2_555
C49 F9 3.386(8) no 2_555
C49 F21 3.185(11) no 2_556
C50 F8 3.457(11) no 2_555
C50 F9 3.173(8) no 2_555
C50 F21 3.119(10) no 2_556
C51 F9 3.140(10) no 2_555
C51 F21 3.270(8) no 2_556
C52 F20 3.405(11) no 2_556
C52 C22 3.580(11) no 1_545
C53 F8 3.470(11) no 2_555
Rh1 H12 3.1467 no .
Rh1 H22A 3.4891 no .
Rh1 H23C 3.4769 no .
Rh1 H24B 3.5119 no .
Rh1 H25A 3.3672 no .
Rh1 H26C 3.3643 no .
Rh1 H27C 3.5639 no .
Rh1 H28C 3.5540 no .
Rh1 H29A 3.5752 no .
P1 H12 3.3622 no .
P1 H24B 3.5219 no .
F1 H31 3.1504 no .
F1 H33 3.3206 no .
F2 H33 2.5277 no .
F3 H31 2.5443 no .
F4 H33 3.1046 no .
F4 H35 3.3113 no .
F5 H35 2.4499 no .
F6 H33 2.6019 no .
F7 H39 2.4208 no .
F8 H39 3.4844 no .
F8 H41 2.9573 no .
F9 H41 2.6334 no .
F10 H41 2.6316 no .
F11 H41 3.0679 no .
F11 H43 3.4018 no .
F12 H43 2.4403 no .
F13 H47 2.5286 no .
F14 H47 3.2494 no .
F14 H49 3.2066 no .
F15 H49 2.5034 no .
F16 H49 2.4315 no .
F17 H49 3.5352 no .
F17 H51 2.9187 no .
F18 H51 2.6597 no .
F19 H55 2.7098 no .
F20 H57 2.4277 no .
F21 H55 2.8558 no .
F22 H57 2.4351 no .
F23 H59 2.7542 no .
F24 H59 2.8006 no .
F25 H33 3.2742 no .
F25 H35 3.2622 no .
F26 H35 2.4487 no .
F27 H33 2.7107 no .
C1 H6 2.6166 no .
C1 H10 2.7021 no .
C1 H11A 2.7532 no .
C1 H11B 2.7621 no .
C1 H11C 3.2912 no .
C1 H22A 3.3990 no .
C1 H22B 3.2956 no .
C1 H23C 3.3937 no .
C1 H27B 3.2960 no .
C2 H10 3.0106 no .
C2 H15 2.6599 no .
C2 H22A 3.3630 no .
C3 H1 2.5233 no .
C3 H11A 3.2031 no .
C3 H11B 3.1939 no .
C3 H11C 2.5856 no .
C3 H12 3.2641 no .
C3 H27B 3.5979 no .
C3 H27C 3.0451 no .
C4 H13 3.2807 no .
C4 H15 3.2845 no .
C4 H26A 3.4816 no .
C4 H26C 2.8747 no .
C4 H27B 3.4880 no .
C4 H27C 2.6945 no .
C4 H28B 3.4337 no .
C5 H7 3.2725 no .
C5 H9 3.2800 no .
C5 H11A 3.0488 no .
C5 H11B 3.0285 no .
C5 H22B 3.1450 no .
C5 H23C 2.7857 no .
C6 H1 2.6898 no .
C6 H8 3.2648 no .
C6 H10 3.2531 no .
C6 H23C 2.9877 no .
C6 H29B 3.5365 no .
C7 H9 3.2630 no .
C7 H23C 3.3719 no .
C8 H6 3.2617 no .
C8 H10 3.2461 no .
C8 H23C 3.5415 no .
C9 H7 3.2631 no .
C9 H22B 3.5398 no .
C9 H23C 3.3506 no .
C10 H1 3.2626 no .
C10 H6 3.2586 no .
C10 H8 3.2471 no .
C10 H11A 3.1987 no .
C10 H11B 2.7075 no .
C10 H22B 2.7349 no .
C10 H23C 2.9850 no .
C11 H1 3.3365 no .
C11 H10 2.7670 no .
C11 H15 2.6061 no .
C12 H25A 3.1487 no .
C12 H26C 2.6741 no .
C12 H27C 2.9524 no .
C12 H28B 2.9376 no .
C13 H15 3.2488 no .
C13 H16A 2.7766 no .
C13 H16B 2.7866 no .
C13 H16C 3.3268 no .
C13 H26C 3.4448 no .
C13 H27C 3.4782 no .
C14 H12 3.2649 no .
C15 H11A 3.5450 no .
C15 H11C 2.4828 no .
C15 H13 3.2506 no .
C15 H16A 3.1488 no .
C15 H16B 3.1471 no .
C15 H16C 2.5712 no .
C15 H27C 3.5775 no .
C16 H13 2.6853 no .
C16 H15 2.6693 no .
C17 H23A 3.3906 no .
C17 H23B 2.9515 no .
C17 H23C 2.7779 no .
C17 H26A 2.6781 no .
C17 H26B 3.1345 no .
C17 H26C 3.2614 no .
C18 H22A 3.3572 no .
C18 H22B 2.7314 no .
C18 H22C 3.0978 no .
C18 H24A 2.8563 no .
C18 H24B 2.8586 no .
C18 H24C 3.3495 no .
C19 H23A 2.7019 no .
C19 H23B 3.0987 no .
C19 H23C 3.2815 no .
C19 H25A 3.3183 no .
C19 H25B 3.1709 no .
C19 H25C 2.7089 no .
C19 H29A 3.3995 no .
C20 H12 3.3585 no .
C20 H24A 3.1879 no .
C20 H24B 3.2690 no .
C20 H24C 2.6690 no .
C20 H26A 3.3670 no .
C20 H26B 2.9000 no .
C20 H26C 2.8058 no .
C20 H28C 3.3432 no .
C21 H12 3.4925 no .
C21 H22A 2.7653 no .
C21 H22B 3.3463 no .
C21 H22C 2.9486 no .
C21 H25A 2.8576 no .
C21 H25B 2.8508 no .
C21 H25C 3.3765 no .
C22 H10 3.1309 no .
C22 H23B 3.2823 no .
C22 H23C 2.9759 no .
C22 H26A 2.7762 no .
C23 H22B 2.7986 no .
C23 H22C 3.5579 no .
C23 H24A 3.2235 no .
C23 H24B 3.1792 no .
C24 H23A 2.8702 no .
C24 H25C 2.7702 no .
C24 H28C 3.5062 no .
C24 H29A 2.8650 no .
C25 H12 3.1708 no .
C25 H24C 2.7440 no .
C25 H26B 3.1838 no .
C25 H26C 3.0425 no .
C25 H28B 3.5670 no .
C25 H28C 2.8882 no .
C26 H12 3.4021 no .
C26 H22A 2.9729 no .
C26 H22C 3.3518 no .
C26 H25A 3.0951 no .
C26 H25B 3.1307 no .
C27 H1 3.1349 no .
C27 H28A 2.9757 no .
C27 H28B 2.9610 no .
C27 H29B 2.9735 no .
C27 H29C 2.9127 no .
C28 H12 3.0733 no .
C28 H25A 3.2161 no .
C28 H25C 3.2356 no .
C28 H27A 2.8746 no .
C28 H27C 3.0701 no .
C28 H29A 3.0639 no .
C28 H29C 2.9096 no .
C29 H1 3.5741 no .
C29 H6 3.5477 no .
C29 H24B 2.9446 no .
C29 H27A 2.9390 no .
C29 H27B 2.9479 no .
C29 H28A 2.8730 no .
C29 H28C 3.1103 no .
C30 H39 2.8747 no .
C30 H47 2.6843 no .
C30 H59 3.2922 no .
C31 H33 3.2773 no .
C31 H35 3.2348 no .
C31 H47 2.6494 no .
C32 H47 3.5565 no .
C33 H31 3.2610 no .
C33 H35 3.2822 no .
C35 H31 3.2310 no .
C35 H33 3.2967 no .
C35 H39 2.9110 no .
C35 H59 3.4287 no .
C36 H31 2.6312 no .
C36 H33 2.6460 no .
C37 H33 2.6546 no .
C37 H35 2.6480 no .
C38 H35 2.7282 no .
C38 H51 3.2255 no .
C38 H59 2.8705 no .
C39 H35 2.7907 no .
C39 H41 3.2561 no .
C39 H43 3.2321 no .
C39 H47 3.5048 no .
C41 H39 3.2449 no .
C41 H43 3.2516 no .
C43 H39 3.2325 no .
C43 H41 3.2634 no .
C43 H51 3.3650 no .
C43 H59 2.8191 no .
C44 H39 2.6438 no .
C44 H41 2.6128 no .
C45 H41 2.6506 no .
C45 H43 2.6497 no .
C46 H31 2.8428 no .
C46 H39 3.1083 no .
C46 H55 2.6722 no .
C47 H31 2.8401 no .
C47 H39 3.1470 no .
C47 H49 3.2809 no .
C47 H51 3.2300 no .
C49 H47 3.2684 no .
C49 H51 3.2592 no .
C51 H47 3.2295 no .
C51 H49 3.2738 no .
C51 H55 2.6366 no .
C52 H47 2.6555 no .
C52 H49 2.6435 no .
C53 H49 2.6736 no .
C53 H51 2.6057 no .
C54 H31 3.2232 no .
C54 H43 2.7270 no .
C54 H51 2.8142 no .
C55 H31 3.3200 no .
C55 H51 2.7323 no .
C55 H57 3.2872 no .
C55 H59 3.2392 no .
C57 H55 3.2750 no .
C57 H59 3.2694 no .
C58 H43 3.5288 no .
C59 H43 2.6056 no .
C59 H55 3.2411 no .
C59 H57 3.2814 no .
C60 H55 2.6381 no .
C60 H57 2.6733 no .
C61 H57 2.6865 no .
C61 H59 2.6249 no .
B1 H31 2.7430 no .
B1 H35 2.8126 no .
B1 H39 2.7307 no .
B1 H43 2.8293 no .
B1 H47 2.8106 no .
B1 H51 2.7523 no .
B1 H55 2.7927 no .
B1 H59 2.7636 no .
H1 H6 2.5578 no .
H1 H10 3.4978 no .
H1 H22B 3.5548 no .
H1 H23C 3.2998 no .
H1 H27B 2.8275 no .
H1 H27C 3.2979 no .
H1 H29B 3.2803 no .
H6 H7 2.3468 no .
H6 H23C 3.4101 no .
H6 H27B 3.3351 no .
H6 H29B 2.6733 no .
H7 H8 2.3286 no .
H8 H9 2.3454 no .
H9 H10 2.3203 no .
H10 H11A 3.0019 no .
H10 H11B 2.0728 no .
H10 H22A 3.0024 no .
H10 H22B 2.4184 no .
H10 H23C 3.4168 no .
H11A H15 3.1044 no .
H11B H15 3.3597 no .
H11B H22A 3.3151 no .
H11C H15 1.9026 no .
H12 H13 2.3290 no .
H12 H25A 2.3326 no .
H12 H26C 2.5856 no .
H12 H27C 3.3131 no .
H12 H28B 2.3717 no .
H12 H28C 3.3162 no .
H13 H16A 2.7237 no .
H13 H16B 2.7351 no .
H15 H16A 3.3283 no .
H15 H16B 3.3323 no .
H15 H16C 2.3482 no .
H22A H26A 2.3402 no .
H22B H23B 2.9325 no .
H22B H23C 2.3540 no .
H22C H23B 3.4015 no .
H22C H23C 3.5067 no .
H22C H26A 2.9283 no .
H23A H24A 2.8631 no .
H23A H24B 2.5941 no .
H23B H24A 3.3983 no .
H24A H25C 3.3582 no .
H24B H25C 3.4587 no .
H24B H28C 3.5597 no .
H24B H29A 2.0786 no .
H24B H29B 3.2951 no .
H24C H25A 3.4849 no .
H24C H25B 3.2744 no .
H24C H25C 2.0839 no .
H24C H28C 2.9125 no .
H24C H29A 3.0060 no .
H25A H26B 3.2534 no .
H25A H26C 2.6848 no .
H25A H28B 2.9737 no .
H25A H28C 2.7274 no .
H25B H26B 2.8596 no .
H25B H26C 3.1450 no .
H25C H28B 3.4400 no .
H25C H28C 2.3854 no .
H27A H28A 2.6875 no .
H27A H28B 3.0519 no .
H27A H29B 3.2084 no .
H27A H29C 2.7035 no .
H27B H29B 2.7765 no .
H27B H29C 3.1364 no .
H27C H28A 3.3452 no .
H27C H28B 2.8765 no .
H28A H29A 3.1633 no .
H28A H29C 2.6003 no .
H28C H29A 3.0112 no .
H28C H29C 3.2805 no .
H31 H47 2.5529 no .
H31 H55 2.9928 no .
H35 H39 2.6604 no .
H35 H59 3.1411 no .
H39 H47 2.8857 no .
H43 H51 3.1296 no .
H43 H59 2.4539 no .
H51 H55 2.4707 no .
F1 H24B 3.0493 no .
F1 H24C 3.0469 no .
F1 H29A 3.1100 no .
F1 H29B 2.9020 no 2_656
F1 H29C 3.0467 no 2_656
F2 H6 3.1996 no 2_656
F2 H7 3.1295 no 2_656
F2 H29B 3.4441 no 2_656
F3 H6 3.5766 no 2_656
F3 H27B 3.5130 no 2_656
F3 H29B 3.2226 no 2_656
F4 H39 3.2543 no 2_655
F4 H47 3.2502 no 2_655
F5 H16A 3.4597 no 2_665
F5 H25B 3.4883 no .
F6 H25A 3.5741 no .
F6 H25B 3.5994 no .
F6 H25C 3.0353 no .
F7 H33 2.6000 no 2_655
F8 H7 2.5454 no 1_554
F8 H33 3.1378 no 2_655
F8 H49 3.5650 no 2_555
F9 H39 3.4468 no 2_555
F9 H51 3.5248 no 2_555
F10 H8 2.9887 no 1_554
F10 H16B 3.2428 no 2_665
F10 H22C 2.7741 no 2_565
F10 H26A 3.1763 no 2_565
F10 H26B 3.2394 no 2_565
F11 H25A 3.2673 no 1_455
F11 H26A 3.0941 no 2_565
F11 H26B 3.2159 no 2_565
F11 H28B 3.0086 no 1_455
F11 H28C 3.4043 no 1_455
F12 H12 2.8548 no 1_455
F12 H13 2.8856 no 1_455
F12 H16B 3.3236 no 2_665
F12 H26B 3.1989 no 2_565
F12 H28B 2.7798 no 1_455
F13 H10 3.3994 no 1_545
F13 H11B 2.8631 no 1_545
F13 H22A 2.9019 no 1_545
F14 H8 3.3227 no 2_556
F14 H22A 2.7158 no 1_545
F14 H22B 3.5408 no 1_545
F14 H22C 2.7948 no 1_545
F14 H41 2.6142 no 2_555
F15 H8 3.5933 no 2_556
F15 H10 2.9969 no 1_545
F15 H22A 2.9226 no 1_545
F15 H22B 2.8560 no 1_545
F15 H22C 3.0481 no 1_545
F15 H23B 3.2759 no 2_556
F15 H23C 3.3828 no 2_556
F16 H6 2.8046 no 2_556
F16 H7 2.9844 no 2_556
F16 H23A 2.7910 no 2_556
F16 H23C 3.5550 no 2_556
F16 H24B 3.4640 no 2_556
F16 H29A 3.1635 no 2_556
F16 H29B 2.7012 no 2_556
F17 H23A 3.2303 no 2_556
F17 H24B 2.7474 no 2_556
F17 H29A 3.0544 no 2_556
F17 H29C 2.6283 no 1_455
F18 H28A 2.4273 no 1_455
F18 H28C 3.1876 no 1_455
F18 H29A 3.4130 no 1_455
F18 H29C 2.8245 no 1_455
F19 H27A 2.8762 no 1_455
F19 H27B 3.5279 no 1_455
F19 H31 2.9626 no 2_556
F19 H55 3.5371 no 2_556
F20 H23B 3.0441 no .
F20 H27A 3.5829 no 1_455
F21 H23A 3.3140 no .
F21 H23B 3.5740 no .
F21 H24A 3.5899 no .
F21 H55 2.8988 no 2_556
F22 H8 3.0050 no 2_566
F22 H9 2.7951 no 2_566
F22 H16B 3.1882 no 1_455
F22 H22C 2.8109 no .
F22 H23B 3.5660 no .
F23 H13 2.6990 no 2_665
F23 H25B 3.1643 no .
F23 H26B 2.8309 no .
F24 H13 3.2228 no 1_455
F24 H13 3.2312 no 2_665
F24 H16B 2.7063 no 1_455
F25 H25A 3.3910 no .
F25 H25B 3.0676 no .
F25 H25C 2.9335 no .
F25 H26A 3.3372 no 2_665
F27 H39 2.7660 no 2_655
F27 H47 3.1377 no 2_655
C1 H11A 3.2383 no 2_666
C2 H11A 3.2936 no 2_666
C5 H11A 3.2135 no 2_666
C6 H11A 3.3100 no 2_666
C6 H11C 3.3377 no 2_666
C7 H15 3.2640 no 2_666
C7 H16C 3.5277 no 2_666
C7 H49 3.0384 no 2_556
C8 H15 3.4805 no 2_666
C8 H16C 3.4143 no 2_666
C8 H22C 3.5538 no 2_566
C8 H49 3.3897 no 2_556
C9 H22C 3.5214 no 2_566
C9 H57 3.5434 no 2_566
C11 H11A 3.1926 no 2_666
C12 H26B 3.5604 no 2_665
C16 H35 3.4418 no 2_665
C16 H59 3.3337 no 2_665
C22 H9 3.5297 no 2_566
C23 H49 3.0441 no 2_556
C23 H57 3.3283 no .
C25 H26C 3.3949 no 2_665
C26 H25A 3.2395 no 2_665
C26 H26C 3.5586 no 2_665
C28 H51 3.5774 no 1_655
C31 H24A 3.3701 no .
C31 H24C 3.2301 no .
C32 H24C 3.0770 no .
C33 H24C 3.3099 no .
C33 H25C 3.4600 no .
C34 H25C 3.2972 no .
C35 H16A 3.4785 no 2_665
C36 H29B 3.4882 no 2_656
C37 H25C 3.5747 no .
C38 H16A 3.2738 no 2_665
C40 H16C 3.5915 no 2_665
C41 H16C 3.3951 no 2_665
C42 H16A 3.5357 no 2_665
C42 H16B 3.2658 no 2_665
C42 H16C 3.4222 no 2_665
C43 H16A 3.1820 no 2_665
C43 H16B 3.4303 no 2_665
C44 H33 3.4396 no 2_655
C45 H16B 3.4481 no 2_665
C45 H26B 3.4966 no 2_565
C45 H28B 3.3332 no 1_455
C48 H41 3.5811 no 2_555
C49 H7 3.5860 no 2_556
C49 H23A 3.0735 no 2_556
C50 H23A 3.4638 no 2_556
C51 H28A 3.4471 no 1_455
C52 H22A 3.0844 no 1_545
C52 H22C 3.4532 no 1_545
C52 H41 3.5755 no 2_555
C53 H23A 3.3008 no 2_556
C53 H28A 3.4449 no 1_455
C53 H29C 3.3225 no 1_455
C54 H24A 3.1810 no .
C55 H24A 3.0611 no .
C55 H27A 3.4075 no 1_455
C56 H23B 3.3957 no .
C56 H24A 3.1155 no .
C56 H27A 2.9956 no 1_455
C57 H23B 2.8650 no .
C57 H24A 3.3123 no .
C57 H27A 3.2353 no 1_455
C57 H27C 3.4610 no 1_455
C58 H24A 3.3625 no .
C59 H16A 3.4309 no 2_665
C59 H24A 3.2937 no .
C60 H23B 3.4991 no .
C60 H27A 3.2545 no 1_455
C61 H13 3.5624 no 2_665
C61 H16B 3.5001 no 1_455
H6 F2 3.1996 no 2_656
H6 F3 3.5766 no 2_656
H6 F16 2.8046 no 2_556
H6 H11A 3.3165 no 2_666
H6 H11C 3.3080 no 2_666
H7 F2 3.1295 no 2_656
H7 F8 2.5454 no 1_556
H7 F16 2.9844 no 2_556
H7 C49 3.5860 no 2_556
H7 H15 3.3556 no 2_666
H7 H16C 3.2311 no 2_666
H7 H49 2.9342 no 2_556
H8 F10 2.9887 no 1_556
H8 F14 3.3227 no 2_556
H8 F15 3.5933 no 2_556
H8 F22 3.0050 no 2_566
H8 H16B 3.4219 no 2_666
H8 H16C 3.0077 no 2_666
H8 H22C 3.0163 no 2_566
H8 H41 3.2536 no 1_556
H8 H49 3.5323 no 2_556
H9 F22 2.7951 no 2_566
H9 C22 3.5297 no 2_566
H9 H22B 3.2610 no 2_566
H9 H22C 2.9439 no 2_566
H9 H23B 3.0189 no 2_566
H9 H57 2.7875 no 2_566
H10 F13 3.3994 no 1_565
H10 F15 2.9969 no 1_565
H11A C1 3.2383 no 2_666
H11A C2 3.2936 no 2_666
H11A C5 3.2135 no 2_666
H11A C6 3.3100 no 2_666
H11A C11 3.1926 no 2_666
H11A H6 3.3165 no 2_666
H11A H11A 2.3846 no 2_666
H11B F13 2.8631 no 1_565
H11C C6 3.3377 no 2_666
H11C H6 3.3080 no 2_666
H12 F12 2.8548 no 1_655
H12 H26B 2.9270 no 2_665
H13 F12 2.8856 no 1_655
H13 F23 2.6990 no 2_665
H13 F24 3.2228 no 1_655
H13 F24 3.2312 no 2_665
H13 C61 3.5624 no 2_665
H13 H25B 3.5206 no 2_665
H13 H26B 3.3530 no 2_665
H15 C7 3.2640 no 2_666
H15 C8 3.4805 no 2_666
H15 H7 3.3556 no 2_666
H16A F5 3.4597 no 2_665
H16A C35 3.4785 no 2_665
H16A C38 3.2738 no 2_665
H16A C42 3.5357 no 2_665
H16A C43 3.1820 no 2_665
H16A C59 3.4309 no 2_665
H16A H35 2.6533 no 2_665
H16A H43 3.4159 no 2_665
H16A H59 2.4851 no 2_665
H16B F10 3.2428 no 2_665
H16B F12 3.3236 no 2_665
H16B F22 3.1882 no 1_655
H16B F24 2.7063 no 1_655
H16B C42 3.2658 no 2_665
H16B C43 3.4303 no 2_665
H16B C45 3.4481 no 2_665
H16B C61 3.5001 no 1_655
H16B H8 3.4219 no 2_666
H16B H43 3.5773 no 2_665
H16B H59 3.3816 no 2_665
H16C C7 3.5277 no 2_666
H16C C8 3.4143 no 2_666
H16C C40 3.5915 no 2_665
H16C C41 3.3951 no 2_665
H16C C42 3.4222 no 2_665
H16C H7 3.2311 no 2_666
H16C H8 3.0077 no 2_666
H16C H35 3.4204 no 2_665
H22A F13 2.9019 no 1_565
H22A F14 2.7158 no 1_565
H22A F15 2.9226 no 1_565
H22A C52 3.0844 no 1_565
H22B F14 3.5408 no 1_565
H22B F15 2.8560 no 1_565
H22B H9 3.2610 no 2_566
H22C F10 2.7741 no 2_565
H22C F14 2.7948 no 1_565
H22C F15 3.0481 no 1_565
H22C F22 2.8109 no .
H22C C8 3.5538 no 2_566
H22C C9 3.5214 no 2_566
H22C C52 3.4532 no 1_565
H22C H8 3.0163 no 2_566
H22C H9 2.9439 no 2_566
H23A F16 2.7910 no 2_556
H23A F17 3.2303 no 2_556
H23A F21 3.3140 no .
H23A C49 3.0735 no 2_556
H23A C50 3.4638 no 2_556
H23A C53 3.3008 no 2_556
H23A H49 2.5440 no 2_556
H23B F15 3.2759 no 2_556
H23B F20 3.0441 no .
H23B F21 3.5740 no .
H23B F22 3.5660 no .
H23B C56 3.3957 no .
H23B C57 2.8650 no .
H23B C60 3.4991 no .
H23B H9 3.0189 no 2_566
H23B H49 3.2688 no 2_556
H23B H57 2.4337 no .
H23C F15 3.3828 no 2_556
H23C F16 3.5550 no 2_556
H23C H49 2.8551 no 2_556
H24A F21 3.5899 no .
H24A C31 3.3701 no .
H24A C54 3.1810 no .
H24A C55 3.0611 no .
H24A C56 3.1155 no .
H24A C57 3.3123 no .
H24A C58 3.3625 no .
H24A C59 3.2937 no .
H24A H31 3.3509 no .
H24A H55 3.4971 no .
H24B F1 3.0493 no .
H24B F16 3.4640 no 2_556
H24B F17 2.7474 no 2_556
H24C F1 3.0469 no .
H24C C31 3.2301 no .
H24C C32 3.0770 no .
H24C C33 3.3099 no .
H24C H31 3.5576 no .
H25A F6 3.5741 no .
H25A F11 3.2673 no 1_655
H25A F25 3.3910 no .
H25A C26 3.2395 no 2_665
H25A H26A 3.3701 no 2_665
H25A H26B 2.8898 no 2_665
H25A H26C 2.9395 no 2_665
H25B F5 3.4883 no .
H25B F6 3.5994 no .
H25B F23 3.1643 no .
H25B F25 3.0676 no .
H25B H13 3.5206 no 2_665
H25B H26C 2.9450 no 2_665
H25C F6 3.0353 no .
H25C F25 2.9335 no .
H25C C33 3.4600 no .
H25C C34 3.2972 no .
H25C C37 3.5747 no .
H26A F10 3.1763 no 2_565
H26A F11 3.0941 no 2_565
H26A F25 3.3372 no 2_665
H26A H25A 3.3701 no 2_665
H26B F10 3.2394 no 2_565
H26B F11 3.2159 no 2_565
H26B F12 3.1989 no 2_565
H26B F23 2.8309 no .
H26B C12 3.5604 no 2_665
H26B C45 3.4966 no 2_565
H26B H12 2.9270 no 2_665
H26B H13 3.3530 no 2_665
H26B H25A 2.8898 no 2_665
H26B H26C 3.1503 no 2_665
H26C C25 3.3949 no 2_665
H26C C26 3.5586 no 2_665
H26C H25A 2.9395 no 2_665
H26C H25B 2.9450 no 2_665
H26C H26B 3.1503 no 2_665
H26C H26C 3.0657 no 2_665
H27A F19 2.8762 no 1_655
H27A F20 3.5829 no 1_655
H27A C55 3.4075 no 1_655
H27A C56 2.9956 no 1_655
H27A C57 3.2353 no 1_655
H27A C60 3.2545 no 1_655
H27A H51 3.4664 no 1_655
H27A H57 3.4629 no 1_655
H27B F3 3.5130 no 2_656
H27B F19 3.5279 no 1_655
H27C C57 3.4610 no 1_655
H27C H57 3.4471 no 1_655
H28A F18 2.4273 no 1_655
H28A C51 3.4471 no 1_655
H28A C53 3.4449 no 1_655
H28A H43 3.3307 no 1_655
H28A H51 2.6358 no 1_655
H28B F11 3.0086 no 1_655
H28B F12 2.7798 no 1_655
H28B C45 3.3332 no 1_655
H28B H43 3.0370 no 1_655
H28C F11 3.4043 no 1_655
H28C F18 3.1876 no 1_655
H29A F1 3.1100 no .
H29A F16 3.1635 no 2_556
H29A F17 3.0544 no 2_556
H29A F18 3.4130 no 1_655
H29B F1 2.9020 no 2_656
H29B F2 3.4441 no 2_656
H29B F3 3.2226 no 2_656
H29B F16 2.7012 no 2_556
H29B C36 3.4882 no 2_656
H29C F1 3.0467 no 2_656
H29C F17 2.6283 no 1_655
H29C F18 2.8245 no 1_655
H29C C53 3.3225 no 1_655
H31 F19 2.9626 no 2_556
H31 H24A 3.3509 no .
H31 H24C 3.5576 no .
H33 F7 2.6000 no 2_655
H33 F8 3.1378 no 2_655
H33 C44 3.4396 no 2_655
H35 C16 3.4418 no 2_665
H35 H16A 2.6533 no 2_665
H35 H16C 3.4204 no 2_665
H39 F4 3.2543 no 2_655
H39 F9 3.4468 no 2_555
H39 F27 2.7660 no 2_655
H41 F14 2.6142 no 2_555
H41 C48 3.5811 no 2_555
H41 C52 3.5755 no 2_555
H41 H8 3.2536 no 1_554
H43 H16A 3.4159 no 2_665
H43 H16B 3.5773 no 2_665
H43 H28A 3.3307 no 1_455
H43 H28B 3.0370 no 1_455
H47 F4 3.2502 no 2_655
H47 F27 3.1377 no 2_655
H49 F8 3.5650 no 2_555
H49 C7 3.0384 no 2_556
H49 C8 3.3897 no 2_556
H49 C23 3.0441 no 2_556
H49 H7 2.9342 no 2_556
H49 H8 3.5323 no 2_556
H49 H23A 2.5440 no 2_556
H49 H23B 3.2688 no 2_556
H49 H23C 2.8551 no 2_556
H51 F9 3.5248 no 2_555
H51 C28 3.5774 no 1_455
H51 H27A 3.4664 no 1_455
H51 H28A 2.6358 no 1_455
H55 F19 3.5371 no 2_556
H55 F21 2.8988 no 2_556
H55 H24A 3.4971 no .
H57 C9 3.5434 no 2_566
H57 C23 3.3283 no .
H57 H9 2.7875 no 2_566
H57 H23B 2.4337 no .
H57 H27A 3.4629 no 1_455
H57 H27C 3.4471 no 1_455
H59 C16 3.3337 no 2_665
H59 H16A 2.4851 no 2_665
H59 H16B 3.3816 no 2_665

loop_
_geom_torsion_atom_site_label_1
_geom_torsion_atom_site_label_2
_geom_torsion_atom_site_label_3
_geom_torsion_atom_site_label_4
_geom_torsion
_geom_torsion_publ_flag
P1 Rh1 C1 C2 101.5(3) no
P1 Rh1 C1 C5 -103.0(4) no
C1 Rh1 P1 C27 -35.89(17) no
C1 Rh1 P1 C28 -156.24(17) no
C1 Rh1 P1 C29 82.56(19) no
P1 Rh1 C4 C3 -111.5(4) no
P1 Rh1 C4 C12 72.3(5) no
C4 Rh1 P1 C27 40.4(3) no
C4 Rh1 P1 C28 -79.9(3) no
C4 Rh1 P1 C29 158.9(3) no
P1 Rh1 C18 C17 -171.62(15) no
P1 Rh1 C18 C19 -52.7(4) no
P1 Rh1 C18 C23 71.3(6) no
C18 Rh1 P1 C27 -144.1(3) no
C18 Rh1 P1 C28 95.6(3) no
C18 Rh1 P1 C29 -25.6(3) no
P1 Rh1 C19 C18 138.3(2) no
P1 Rh1 C19 C20 -103.5(2) no
P1 Rh1 C19 C24 13.1(5) no
C19 Rh1 P1 C27 -172.09(18) no
C19 Rh1 P1 C28 67.56(19) no
C19 Rh1 P1 C29 -53.6(2) no
P1 Rh1 C20 C19 85.5(3) no
P1 Rh1 C20 C21 -159.37(16) no
P1 Rh1 C20 C25 -38.3(5) no
C20 Rh1 P1 C27 149.00(17) no
C20 Rh1 P1 C28 28.65(19) no
C20 Rh1 P1 C29 -92.6(2) no
P1 Rh1 C21 C17 149.91(15) no
P1 Rh1 C21 C20 32.2(4) no
P1 Rh1 C21 C26 -87.0(6) no
C21 Rh1 P1 C27 129.0(3) no
C21 Rh1 P1 C28 8.6(3) no
C21 Rh1 P1 C29 -112.6(3) no
C1 Rh1 C4 C3 -11.3(4) no
C1 Rh1 C4 C12 172.4(5) no
C4 Rh1 C1 C2 18.4(4) no
C4 Rh1 C1 C5 174.0(5) no
C1 Rh1 C17 C18 -103.3(3) no
C1 Rh1 C17 C21 140.1(3) no
C1 Rh1 C17 C22 18.9(4) no
C17 Rh1 C1 C2 -93.8(4) no
C17 Rh1 C1 C5 61.7(4) no
C1 Rh1 C18 C17 80.6(3) no
C1 Rh1 C18 C19 -160.5(3) no
C1 Rh1 C18 C23 -36.5(5) no
C18 Rh1 C1 C2 -131.2(4) no
C18 Rh1 C1 C5 24.4(4) no
C1 Rh1 C19 C18 26.6(4) no
C1 Rh1 C19 C20 144.8(3) no
C1 Rh1 C19 C24 -98.6(5) no
C19 Rh1 C1 C2 -146.5(3) no
C19 Rh1 C1 C5 9.1(6) no
C1 Rh1 C20 C19 -83.2(5) no
C1 Rh1 C20 C21 32.0(6) no
C1 Rh1 C20 C25 153.0(4) no
C20 Rh1 C1 C2 -89.6(6) no
C20 Rh1 C1 C5 66.0(7) no
C1 Rh1 C21 C17 -47.3(4) no
C1 Rh1 C21 C20 -165.0(2) no
C1 Rh1 C21 C26 75.8(5) no
C21 Rh1 C1 C2 -67.6(4) no
C21 Rh1 C1 C5 88.0(4) no
C4 Rh1 C17 C18 179.6(3) no
C4 Rh1 C17 C21 63.0(4) no
C4 Rh1 C17 C22 -58.1(5) no
C17 Rh1 C4 C3 75.6(5) no
C17 Rh1 C4 C12 -100.7(5) no
C4 Rh1 C18 C17 -0.7(8) no
C4 Rh1 C18 C19 118.3(6) no
C4 Rh1 C18 C23 -117.8(6) no
C18 Rh1 C4 C3 76.0(8) no
C18 Rh1 C4 C12 -100.3(7) no
C4 Rh1 C19 C18 -125.3(4) no
C4 Rh1 C19 C20 -7.2(6) no
C4 Rh1 C19 C24 109.5(6) no
C19 Rh1 C4 C3 147.9(4) no
C19 Rh1 C4 C12 -28.3(7) no
C4 Rh1 C20 C19 175.9(3) no
C4 Rh1 C20 C21 -68.9(3) no
C4 Rh1 C20 C25 52.1(5) no
C20 Rh1 C4 C3 143.2(4) no
C20 Rh1 C4 C12 -33.0(5) no
C4 Rh1 C21 C17 -124.2(4) no
C4 Rh1 C21 C20 118.1(3) no
C4 Rh1 C21 C26 -1.2(6) no
C21 Rh1 C4 C3 108.0(4) no
C21 Rh1 C4 C12 -68.2(5) no
C17 Rh1 C18 C17 -0.0(4) no
C17 Rh1 C18 C19 118.9(6) no
C17 Rh1 C18 C23 -117.1(8) no
C18 Rh1 C17 C18 0.0(4) no
C18 Rh1 C17 C21 -116.6(6) no
C18 Rh1 C17 C22 122.3(7) no
C17 Rh1 C19 C18 -37.5(3) no
C17 Rh1 C19 C20 80.7(3) no
C17 Rh1 C19 C24 -162.7(6) no
C19 Rh1 C17 C18 35.2(3) no
C19 Rh1 C17 C21 -81.4(4) no
C19 Rh1 C17 C22 157.5(5) no
C17 Rh1 C20 C19 -78.4(3) no
C17 Rh1 C20 C21 36.8(2) no
C17 Rh1 C20 C25 157.8(5) no
C20 Rh1 C17 C18 78.7(4) no
C20 Rh1 C17 C21 -37.9(3) no
C20 Rh1 C17 C22 -159.0(5) no
C17 Rh1 C21 C17 0.0(4) no
C17 Rh1 C21 C20 -117.7(5) no
C17 Rh1 C21 C26 123.1(8) no
C21 Rh1 C17 C18 116.6(6) no
C21 Rh1 C17 C21 -0.0(4) no
C21 Rh1 C17 C22 -121.2(6) no
C18 Rh1 C19 C18 0.0(3) no
C18 Rh1 C19 C20 118.2(5) no
C18 Rh1 C19 C24 -125.2(7) no
C19 Rh1 C18 C17 -118.9(5) no
C19 Rh1 C18 C19 0.0(3) no
C19 Rh1 C18 C23 124.0(6) no
C18 Rh1 C20 C19 -35.4(3) no
C18 Rh1 C20 C21 79.7(3) no
C18 Rh1 C20 C25 -159.2(6) no
C20 Rh1 C18 C17 -80.7(3) no
C20 Rh1 C18 C19 38.2(3) no
C20 Rh1 C18 C23 162.2(6) no
C18 Rh1 C21 C17 38.4(3) no
C18 Rh1 C21 C20 -79.3(3) no
C18 Rh1 C21 C26 161.4(6) no
C21 Rh1 C18 C17 -37.4(3) no
C21 Rh1 C18 C19 81.5(4) no
C21 Rh1 C18 C23 -154.5(6) no
C19 Rh1 C20 C19 -0.0(3) no
C19 Rh1 C20 C21 115.2(4) no
C19 Rh1 C20 C25 -123.8(6) no
C20 Rh1 C19 C18 -118.2(5) no
C20 Rh1 C19 C20 -0.0(3) no
C20 Rh1 C19 C24 116.6(7) no
C19 Rh1 C21 C17 78.6(3) no
C19 Rh1 C21 C20 -39.1(3) no
C19 Rh1 C21 C26 -158.3(6) no
C21 Rh1 C19 C18 -79.4(3) no
C21 Rh1 C19 C20 38.8(3) no
C21 Rh1 C19 C24 155.4(6) no
C20 Rh1 C21 C17 117.7(5) no
C20 Rh1 C21 C20 0.0(3) no
C20 Rh1 C21 C26 -119.2(6) no
C21 Rh1 C20 C19 -115.2(4) no
C21 Rh1 C20 C21 0.0(3) no
C21 Rh1 C20 C25 121.0(6) no
F26 F4 F27 C37 31.3(15) no
F27 F4 F26 F5 -12(3) no
F27 F4 F26 C37 -37.0(19) no
F26 F4 C37 F5 -17.5(8) no
F26 F4 C37 F6 -127.5(8) no
F26 F4 C37 F25 -81.2(12) no
F26 F4 C37 F26 0.0(5) no
F26 F4 C37 F27 -152.9(12) no
F26 F4 C37 C34 107.9(9) no
C37 F4 F26 F5 24.8(9) no
C37 F4 F26 C37 0.0(4) no
F27 F4 C37 F5 135.4(12) no
F27 F4 C37 F6 25.4(14) no
F27 F4 C37 F25 71.7(16) no
F27 F4 C37 F26 152.9(14) no
F27 F4 C37 F27 0.0(8) no
F27 F4 C37 C34 -99.2(14) no
C37 F4 F27 C37 0.0(3) no
F25 F5 F26 F4 9.3(16) no
F25 F5 F26 C37 30.7(11) no
F26 F5 F25 F6 -19(3) no
F26 F5 F25 C37 -34.4(12) no
F25 F5 C37 F4 -125.2(11) no
F25 F5 C37 F6 -7.9(9) no
F25 F5 C37 F25 -0.0(9) no
F25 F5 C37 F26 -149.6(11) no
F25 F5 C37 F27 -97.5(14) no
F25 F5 C37 C34 108.7(12) no
C37 F5 F25 F6 15.9(17) no
C37 F5 F25 C37 -0.0(4) no
F26 F5 C37 F4 24.5(10) no
F26 F5 C37 F6 141.7(9) no
F26 F5 C37 F25 149.6(9) no
F26 F5 C37 F26 -0.0(6) no
F26 F5 C37 F27 52.1(13) no
F26 F5 C37 C34 -101.6(10) no
C37 F5 F26 F4 -21.4(7) no
C37 F5 F26 C37 -0.0(3) no
F25 F6 C37 F4 124.8(13) no
F25 F6 C37 F5 9.9(12) no
F25 F6 C37 F25 -0.0(11) no
F25 F6 C37 F26 44.0(14) no
F25 F6 C37 F27 137.7(12) no
F25 F6 C37 C34 -108.6(13) no
C37 F6 F25 F5 -14.7(15) no
C37 F6 F25 C37 0.0(4) no
F5 F25 C37 F4 88.7(13) no
F5 F25 C37 F5 -0.0(5) no
F5 F25 C37 F6 168.6(13) no
F5 F25 C37 F26 20.2(7) no
F5 F25 C37 F27 121.4(10) no
F5 F25 C37 C34 -100.7(10) no
F6 F25 C37 F4 -79.9(16) no
F6 F25 C37 F5 -168.6(13) no
F6 F25 C37 F6 -0.0(5) no
F6 F25 C37 F26 -148.3(10) no
F6 F25 C37 F27 -47.2(13) no
F6 F25 C37 C34 90.7(11) no
F4 F26 C37 F4 0.0(7) no
F4 F26 C37 F5 155.2(10) no
F4 F26 C37 F6 101.0(11) no
F4 F26 C37 F25 129.5(9) no
F4 F26 C37 F27 13.8(8) no
F4 F26 C37 C34 -107.3(10) no
F5 F26 C37 F4 -155.2(9) no
F5 F26 C37 F5 0.0(6) no
F5 F26 C37 F6 -54.2(12) no
F5 F26 C37 F25 -25.6(8) no
F5 F26 C37 F27 -141.4(9) no
F5 F26 C37 C34 97.6(10) no
F4 F27 C37 F4 0.0(10) no
F4 F27 C37 F5 -58.2(17) no
F4 F27 C37 F6 -156.3(13) no
F4 F27 C37 F25 -126.0(14) no
F4 F27 C37 F26 -25.4(13) no
F4 F27 C37 C34 95.1(14) no
Rh1 C1 C2 C3 -22.9(7) no
Rh1 C1 C2 C11 157.0(5) no
Rh1 C1 C5 C6 73.4(9) no
Rh1 C1 C5 C10 -105.9(8) no
C2 C1 C5 C6 -137.8(8) no
C2 C1 C5 C10 42.9(13) no
C5 C1 C2 C3 -176.3(7) no
C5 C1 C2 C11 3.6(12) no
C1 C2 C3 C4 17.0(10) no
C1 C2 C3 C15 -164.0(6) no
C11 C2 C3 C4 -162.9(6) no
C11 C2 C3 C15 16.1(10) no
C2 C3 C4 Rh1 3.0(8) no
C2 C3 C4 C12 179.5(5) no
C2 C3 C15 C14 179.1(6) no
C4 C3 C15 C14 -1.9(10) no
C15 C3 C4 Rh1 -176.1(5) no
C15 C3 C4 C12 0.5(9) no
Rh1 C4 C12 C13 177.4(4) no
C3 C4 C12 C13 1.2(10) no
C1 C5 C6 C7 -179.9(8) no
C1 C5 C10 C9 178.7(8) no
C6 C5 C10 C9 -0.7(14) no
C10 C5 C6 C7 -0.5(14) no
C5 C6 C7 C8 0.5(15) no
C6 C7 C8 C9 0.8(16) no
C7 C8 C9 C10 -2.0(16) no
C8 C9 C10 C5 1.9(16) no
C4 C12 C13 C14 -1.4(10) no
C12 C13 C14 C15 0.0(11) no
C12 C13 C14 C16 -179.3(6) no
C13 C14 C15 C3 1.6(11) no
C16 C14 C15 C3 -179.0(6) no
Rh1 C17 C18 Rh1 -0.00(2) no
Rh1 C17 C18 C19 -61.4(5) no
Rh1 C17 C18 C23 122.4(7) no
Rh1 C17 C21 Rh1 0.000(16) no
Rh1 C17 C21 C20 60.4(4) no
Rh1 C17 C21 C26 -123.6(8) no
C18 C17 C21 Rh1 -63.7(6) no
C18 C17 C21 C20 -3.3(9) no
C18 C17 C21 C26 172.7(7) no
C21 C17 C18 Rh1 62.3(6) no
C21 C17 C18 C19 0.9(9) no
C21 C17 C18 C23 -175.3(7) no
C22 C17 C18 Rh1 -125.6(9) no
C22 C17 C18 C19 172.9(7) no
C22 C17 C18 C23 -3.2(13) no
C22 C17 C21 Rh1 124.2(9) no
C22 C17 C21 C20 -175.4(7) no
C22 C17 C21 C26 0.7(13) no
Rh1 C18 C19 Rh1 0.000(12) no
Rh1 C18 C19 C20 -57.9(5) no
Rh1 C18 C19 C24 129.0(8) no
C17 C18 C19 Rh1 59.8(6) no
C17 C18 C19 C20 1.9(9) no
C17 C18 C19 C24 -171.2(7) no
C23 C18 C19 Rh1 -124.2(9) no
C23 C18 C19 C20 177.8(7) no
C23 C18 C19 C24 4.8(14) no
Rh1 C19 C20 Rh1 0.000(19) no
Rh1 C19 C20 C21 -65.6(5) no
Rh1 C19 C20 C25 127.5(7) no
C18 C19 C20 Rh1 61.6(6) no
C18 C19 C20 C21 -4.0(9) no
C18 C19 C20 C25 -170.9(7) no
C24 C19 C20 Rh1 -125.0(8) no
C24 C19 C20 C21 169.4(7) no
C24 C19 C20 C25 2.5(13) no
Rh1 C20 C21 Rh1 -0.000(18) no
Rh1 C20 C21 C17 -62.5(5) no
Rh1 C20 C21 C26 121.4(7) no
C19 C20 C21 Rh1 67.0(6) no
C19 C20 C21 C17 4.5(9) no
C19 C20 C21 C26 -171.6(7) no
C25 C20 C21 Rh1 -125.9(9) no
C25 C20 C21 C17 171.5(7) no
C25 C20 C21 C26 -4.5(13) no
C31 C30 C35 C34 0.2(11) no
C35 C30 C31 C32 -2.9(12) no
C31 C30 B1 C38 -160.5(7) no
C31 C30 B1 C46 -45.1(10) no
C31 C30 B1 C54 76.0(8) no
B1 C30 C31 C32 -179.3(7) no
C35 C30 B1 C38 23.3(10) no
C35 C30 B1 C46 138.7(7) no
C35 C30 B1 C54 -100.2(8) no
B1 C30 C35 C34 176.5(7) no
C30 C31 C32 C33 3.2(13) no
C30 C31 C32 C36 -178.3(7) no
C31 C32 C33 C34 -0.6(13) no
C31 C32 C36 F1 -83.8(10) no
C31 C32 C36 F2 154.3(8) no
C31 C32 C36 F3 33.9(12) no
C33 C32 C36 F1 94.7(9) no
C33 C32 C36 F2 -27.2(13) no
C33 C32 C36 F3 -147.5(8) no
C36 C32 C33 C34 -179.1(8) no
C32 C33 C34 C35 -2.0(13) no
C32 C33 C34 C37 -179.0(7) no
C33 C34 C35 C30 2.3(13) no
C33 C34 C37 F4 80.3(11) no
C33 C34 C37 F5 -156.3(8) no
C33 C34 C37 F6 -45.2(10) no
C33 C34 C37 F25 -91.8(9) no
C33 C34 C37 F26 156.9(8) no
C33 C34 C37 F27 46.1(13) no
C35 C34 C37 F4 -96.7(9) no
C35 C34 C37 F5 26.7(13) no
C35 C34 C37 F6 137.7(8) no
C35 C34 C37 F25 91.2(11) no
C35 C34 C37 F26 -20.1(12) no
C35 C34 C37 F27 -130.9(8) no
C37 C34 C35 C30 179.2(7) no
C39 C38 C43 C42 -2.7(8) no
C43 C38 C39 C40 1.2(8) no
C39 C38 B1 C30 50.3(8) no
C39 C38 B1 C46 -69.9(6) no
C39 C38 B1 C54 170.0(5) no
B1 C38 C39 C40 172.1(5) no
C43 C38 B1 C30 -139.8(6) no
C43 C38 B1 C46 100.0(7) no
C43 C38 B1 C54 -20.0(8) no
B1 C38 C43 C42 -173.0(5) no
C38 C39 C40 C41 0.3(9) no
C38 C39 C40 C44 -177.9(5) no
C39 C40 C41 C42 -0.5(9) no
C39 C40 C44 F7 11.4(9) no
C39 C40 C44 F8 -109.2(6) no
C39 C40 C44 F9 132.5(6) no
C41 C40 C44 F7 -166.8(5) no
C41 C40 C44 F8 72.6(8) no
C41 C40 C44 F9 -45.7(7) no
C44 C40 C41 C42 177.8(5) no
C40 C41 C42 C43 -0.9(9) no
C40 C41 C42 C45 -179.4(5) no
C41 C42 C43 C38 2.6(9) no
C41 C42 C45 F10 -44.1(9) no
C41 C42 C45 F11 76.3(7) no
C41 C42 C45 F12 -162.6(5) no
C43 C42 C45 F10 137.5(7) no
C43 C42 C45 F11 -102.1(8) no
C43 C42 C45 F12 18.9(8) no
C45 C42 C43 C38 -179.0(5) no
C47 C46 C51 C50 -0.0(11) no
C51 C46 C47 C48 0.1(10) no
C47 C46 B1 C30 -24.0(10) no
C47 C46 B1 C38 97.2(7) no
C47 C46 B1 C54 -141.9(7) no
B1 C46 C47 C48 -173.9(6) no
C51 C46 B1 C30 162.2(6) no
C51 C46 B1 C38 -76.6(8) no
C51 C46 B1 C54 44.3(9) no
B1 C46 C51 C50 174.1(6) no
C46 C47 C48 C49 0.2(11) no
C46 C47 C48 C52 178.8(6) no
C47 C48 C49 C50 -0.6(11) no
C47 C48 C52 F13 31.2(10) no
C47 C48 C52 F14 -90.2(9) no
C47 C48 C52 F15 149.3(7) no
C49 C48 C52 F13 -150.2(7) no
C49 C48 C52 F14 88.3(8) no
C49 C48 C52 F15 -32.1(11) no
C52 C48 C49 C50 -179.2(7) no
C48 C49 C50 C51 0.7(11) no
C48 C49 C50 C53 -179.1(7) no
C49 C50 C51 C46 -0.4(11) no
C49 C50 C53 F16 -10.1(10) no
C49 C50 C53 F17 110.0(8) no
C49 C50 C53 F18 -130.9(7) no
C51 C50 C53 F16 170.0(6) no
C51 C50 C53 F17 -69.8(8) no
C51 C50 C53 F18 49.2(10) no
C53 C50 C51 C46 179.4(6) no
C55 C54 C59 C58 -1.8(10) no
C59 C54 C55 C56 0.8(10) no
C55 C54 B1 C30 -98.9(7) no
C55 C54 B1 C38 137.4(6) no
C55 C54 B1 C46 22.2(9) no
B1 C54 C55 C56 179.8(6) no
C59 C54 B1 C30 80.0(7) no
C59 C54 B1 C38 -43.7(8) no
C59 C54 B1 C46 -158.9(6) no
B1 C54 C59 C58 179.3(6) no
C54 C55 C56 C57 1.7(10) no
C54 C55 C56 C60 178.9(6) no
C55 C56 C57 C58 -3.3(11) no
C55 C56 C60 F19 -50.8(9) no
C55 C56 C60 F20 -175.8(7) no
C55 C56 C60 F21 65.3(10) no
C57 C56 C60 F19 126.5(8) no
C57 C56 C60 F20 1.5(11) no
C57 C56 C60 F21 -117.5(8) no
C60 C56 C57 C58 179.5(7) no
C56 C57 C58 C59 2.3(11) no
C56 C57 C58 C61 -178.7(6) no
C57 C58 C59 C54 0.2(11) no
C57 C58 C61 F22 4.3(11) no
C57 C58 C61 F23 123.7(8) no
C57 C58 C61 F24 -118.6(8) no
C59 C58 C61 F22 -176.6(7) no
C59 C58 C61 F23 -57.3(10) no
C59 C58 C61 F24 60.4(8) no
C61 C58 C59 C54 -178.8(6) no
